data_4117955
loop_
_publ_author_name
'Radu Custelcean'
'Peter V. Bonnesen'
'Nathan C. Duncan'
'Xiaohua Zhang'
'Lori A. Watson'
'Gary Van Berkel'
'Whitney B. Parson'
'Benjamin P. Hay'

_publ_contact_author_email custelceanr@ornl.gov
_publ_contact_author_name 'Radu Custelcean'
_publ_contact_author_phone 865-574-5018
_publ_section_title
;
 Urea-Functionalized M4L6 Cage Receptors: Anion-Templated Self-Assembly
 and Selective Guest Exchange in Aqueous Solutions
;
_journal_name_full 'Journal of the American Chemical Society'
_journal_page_first 8525
_journal_page_last 8534
_journal_paper_doi 10.1021/ja300677w
_journal_volume 134
_journal_year 2012
_chemical_formula_sum 'C189 H216 Cr N36 O29 Zn4'
_chemical_formula_weight 3769.46
_chemical_name_common 2b
_chemical_name_systematic
; 
 ? 
;
_space_group_IT_number 14
_symmetry_cell_setting monoclinic
_symmetry_space_group_name_Hall '-P 2yn'
_symmetry_space_group_name_H-M 'P 1 21/n 1'
_atom_sites_solution_hydrogens geom
_atom_sites_solution_primary direct
_atom_sites_solution_secondary difmap
_audit_creation_method SHELXL-97
_cell_angle_alpha 90.00
_cell_angle_beta 100.9950(10)
_cell_angle_gamma 90.00
_cell_formula_units_Z 4
_cell_length_a 19.6631(12)
_cell_length_b 38.377(2)
_cell_length_c 36.123(2)
_cell_measurement_temperature 173(2)
_cell_volume 26758(3)
_computing_structure_refinement 'SHELXL-97 (Sheldrick, 1997)'
_computing_structure_solution 'SHELXS-97 (Sheldrick, 1990)'
_diffrn_ambient_temperature 173(2)
_diffrn_measured_fraction_theta_full 1.000
_diffrn_measured_fraction_theta_max 1.000
_diffrn_radiation_monochromator graphite
_diffrn_radiation_source 'fine-focus sealed tube'
_diffrn_radiation_type MoK\a
_diffrn_radiation_wavelength 0.71073
_diffrn_reflns_av_R_equivalents 0.0773
_diffrn_reflns_av_sigmaI/netI 0.0749
_diffrn_reflns_limit_h_max 23
_diffrn_reflns_limit_h_min -23
_diffrn_reflns_limit_k_max 45
_diffrn_reflns_limit_k_min -45
_diffrn_reflns_limit_l_max 42
_diffrn_reflns_limit_l_min -42
_diffrn_reflns_number 214654
_diffrn_reflns_theta_full 25.00
_diffrn_reflns_theta_max 25.00
_diffrn_reflns_theta_min 1.69
_exptl_absorpt_coefficient_mu 0.448
_exptl_absorpt_correction_T_max 0.9001
_exptl_absorpt_correction_T_min 0.8204
_exptl_absorpt_correction_type multi-scan
_exptl_absorpt_process_details SADABS
_exptl_crystal_density_diffrn 0.936
_exptl_crystal_F_000 7912
_exptl_crystal_size_max 0.46
_exptl_crystal_size_mid 0.27
_exptl_crystal_size_min 0.24
_refine_diff_density_max 2.041
_refine_diff_density_min -0.637
_refine_diff_density_rms 0.124
_refine_ls_extinction_method none
_refine_ls_goodness_of_fit_ref 1.068
_refine_ls_hydrogen_treatment constr
_refine_ls_matrix_type full
_refine_ls_number_parameters 2192
_refine_ls_number_reflns 47124
_refine_ls_number_restraints 0
_refine_ls_restrained_S_all 1.068
_refine_ls_R_factor_all 0.1491
_refine_ls_R_factor_gt 0.1067
_refine_ls_shift/su_max 0.001
_refine_ls_shift/su_mean 0.000
_refine_ls_structure_factor_coef Fsqd
_refine_ls_weighting_details 'calc w=1/[\s^2^(Fo^2^)+(0.2000P)^2^+0.0000P] where P=(Fo^2^+2Fc^2^)/3'
_refine_ls_weighting_scheme calc
_refine_ls_wR_factor_gt 0.3006
_refine_ls_wR_factor_ref 0.3247
_reflns_number_gt 26326
_reflns_number_total 47124
_reflns_threshold_expression >2sigma(I)
_cod_data_source_file ja300677w_si_002_5.cif
_cod_data_source_block 2b
_cod_database_code 4117955

loop_
_symmetry_equiv_pos_as_xyz
'x, y, z'
'-x+1/2, y+1/2, -z+1/2'
'-x, -y, -z'
'x-1/2, -y-1/2, z-1/2'

loop_
_atom_site_label
_atom_site_type_symbol
_atom_site_fract_x
_atom_site_fract_y
_atom_site_fract_z
_atom_site_U_iso_or_equiv
_atom_site_adp_type
_atom_site_occupancy
_atom_site_symmetry_multiplicity
_atom_site_calc_flag
_atom_site_refinement_flags
Cr1 Cr 0.42901(5) 0.19650(2) 0.79244(3) 0.0450(2) Uani 1 1 d .
Zn3 Zn 0.14677(3) 0.078603(15) 0.707001(17) 0.03792(17) Uani 1 1 d .
Zn2 Zn 0.30689(4) 0.304830(17) 0.937194(19) 0.0562(2) Uani 1 1 d .
Zn4 Zn 0.71827(4) 0.08627(2) 0.88573(2) 0.0578(2) Uani 1 1 d .
Zn1 Zn 0.50878(3) 0.312379(15) 0.651238(19) 0.04232(18) Uani 1 1 d .
N4 N 0.5255(2) 0.25684(11) 0.64678(13) 0.0428(11) Uani 1 1 d .
N6 N 0.4144(2) 0.30603(11) 0.67466(13) 0.0418(11) Uani 1 1 d .
N14 N 0.2428(2) 0.07880(10) 0.68677(13) 0.0385(10) Uani 1 1 d .
N16 N 0.1940(2) 0.07985(10) 0.76732(13) 0.0393(10) Uani 1 1 d .
N18 N 0.1388(2) 0.13498(11) 0.70652(12) 0.0402(10) Uani 1 1 d .
N2 N 0.5703(2) 0.31830(11) 0.70713(13) 0.0413(11) Uani 1 1 d .
N8 N 0.2681(3) 0.30935(11) 0.87691(13) 0.0484(12) Uani 1 1 d .
N24 N 0.6161(2) 0.08515(14) 0.89951(15) 0.0569(13) Uani 1 1 d .
N10 N 0.3069(3) 0.24809(12) 0.93713(13) 0.0478(12) Uani 1 1 d .
O3 O 0.3615(2) 0.21917(10) 0.77271(11) 0.0526(10) Uani 1 1 d .
N20 N 0.7265(2) 0.14244(13) 0.88670(13) 0.0484(12) Uani 1 1 d .
O1 O 0.45501(19) 0.17128(10) 0.76130(11) 0.0488(9) Uani 1 1 d .
O2 O 0.40851(19) 0.17224(10) 0.82648(11) 0.0511(10) Uani 1 1 d .
N13 N 0.1157(2) 0.07188(11) 0.64717(13) 0.0429(11) Uani 1 1 d .
N22 N 0.6786(2) 0.08784(12) 0.82446(14) 0.0480(12) Uani 1 1 d .
N15 N 0.1473(2) 0.02533(10) 0.72343(13) 0.0416(11) Uani 1 1 d .
N30 N 0.2346(2) 0.22402(12) 0.80137(14) 0.0511(12) Uani 1 1 d .
H6N H 0.2751 0.2230 0.7945 0.061 Uiso 1 1 calc R
N7 N 0.2923(3) 0.35989(12) 0.92860(14) 0.0592(14) Uani 1 1 d .
N12 N 0.4163(3) 0.30716(13) 0.93690(15) 0.0650(15) Uani 1 1 d .
N1 N 0.5145(2) 0.36780(11) 0.65886(14) 0.0456(11) Uani 1 1 d .
C79 C 0.2328(3) 0.10803(14) 0.82639(17) 0.0438(13) Uani 1 1 d .
N11 N 0.3522(4) 0.30944(13) 0.99559(15) 0.0644(16) Uani 1 1 d .
C66 C 0.2369(3) 0.07980(12) 0.64915(16) 0.0406(13) Uani 1 1 d .
O4 O 0.4921(2) 0.22406(10) 0.81000(11) 0.0511(10) Uani 1 1 d .
N17 N 0.0452(2) 0.08803(11) 0.71779(13) 0.0412(11) Uani 1 1 d .
O10 O 0.1587(2) 0.19545(11) 0.83009(13) 0.0618(12) Uani 1 1 d .
C76 C 0.1973(3) 0.04865(13) 0.78435(15) 0.0388(12) Uani 1 1 d .
O7 O 0.7017(2) 0.20624(13) 0.75716(14) 0.0746(14) Uani 1 1 d .
N19 N 0.8246(2) 0.09568(13) 0.88324(14) 0.0517(12) Uani 1 1 d .
C80 C 0.2118(3) 0.10794(13) 0.78867(15) 0.0389(12) Uani 1 1 d .
H30 H 0.2095 0.1298 0.7762 0.047 Uiso 1 1 calc R
C128 C 0.2147(3) 0.19690(14) 0.82054(16) 0.0445(14) Uani 1 1 d .
N3 N 0.5924(3) 0.30957(11) 0.62174(14) 0.0486(12) Uani 1 1 d .
C69 C 0.3668(3) 0.08156(14) 0.69469(18) 0.0486(14) Uani 1 1 d .
C122 C 0.6453(3) 0.20590(17) 0.76699(17) 0.0539(16) Uani 1 1 d .
N29 N 0.2623(2) 0.17077(12) 0.82848(14) 0.0518(13) Uani 1 1 d .
H5N H 0.3017 0.1724 0.8204 0.062 Uiso 1 1 calc R
N9 N 0.2065(3) 0.29176(12) 0.94663(14) 0.0545(13) Uani 1 1 d .
C119 C 0.6347(3) 0.11588(15) 0.76479(17) 0.0455(14) Uani 1 1 d .
C65 C 0.1647(3) 0.07731(13) 0.62684(16) 0.0435(13) Uani 1 1 d .
C29 C 0.3493(3) 0.30488(13) 0.72479(18) 0.0466(14) Uani 1 1 d .
C129 C 0.2497(3) 0.14028(16) 0.84998(17) 0.0527(15) Uani 1 1 d .
H40A H 0.2108 0.1453 0.8630 0.063 Uiso 1 1 calc R
H40B H 0.2913 0.1357 0.8696 0.063 Uiso 1 1 calc R
O9 O 0.4354(3) 0.04732(12) 0.78933(15) 0.0836(15) Uani 1 1 d .
N35 N 0.5541(3) 0.20805(16) 0.88722(15) 0.0673(15) Uani 1 1 d .
H1N H 0.5313 0.2048 0.8641 0.081 Uiso 1 1 calc R
N21 N 0.7182(3) 0.03381(14) 0.86844(18) 0.0672(16) Uani 1 1 d .
C118 C 0.6290(3) 0.08286(17) 0.74726(19) 0.0612(17) Uani 1 1 d .
H44 H 0.6123 0.0808 0.7209 0.073 Uiso 1 1 calc R
C96 C 0.7859(3) 0.15531(16) 0.88085(16) 0.0481(14) Uani 1 1 d .
C46 C 0.2467(3) 0.34108(15) 0.86510(16) 0.0502(15) Uani 1 1 d .
C70 C 0.3057(3) 0.07925(13) 0.70873(17) 0.0437(13) Uani 1 1 d .
H47 H 0.3089 0.0779 0.7353 0.052 Uiso 1 1 calc R
N32 N 0.3986(3) 0.18029(13) 0.68223(15) 0.0587(14) Uani 1 1 d .
H7N H 0.4136 0.1795 0.7068 0.070 Uiso 1 1 calc R
C100 C 0.6737(3) 0.16458(17) 0.88958(16) 0.0526(15) Uani 1 1 d .
H49 H 0.6313 0.1553 0.8941 0.063 Uiso 1 1 calc R
N23 N 0.7382(3) 0.07846(19) 0.94673(17) 0.087(2) Uani 1 1 d .
N26 N 0.6025(3) 0.17827(13) 0.76203(15) 0.0555(13) Uani 1 1 d .
H9N H 0.5648 0.1786 0.7718 0.067 Uiso 1 1 calc R
O8 O 0.5541(3) 0.20068(14) 0.94923(13) 0.0779(14) Uani 1 1 d .
N25 N 0.6197(3) 0.23426(13) 0.78363(14) 0.0566(13) Uani 1 1 d .
H10N H 0.5787 0.2325 0.7898 0.068 Uiso 1 1 calc R
C40 C 0.4439(4) 0.30773(16) 0.9064(2) 0.0604(17) Uani 1 1 d .
H54 H 0.4140 0.3069 0.8824 0.072 Uiso 1 1 calc R
C116 C 0.6735(3) 0.05678(16) 0.80755(19) 0.0550(16) Uani 1 1 d .
C86 C 0.0826(3) 0.14760(14) 0.71774(14) 0.0405(13) Uani 1 1 d .
C110 C 0.5558(3) 0.08617(16) 0.87427(18) 0.0561(16) Uani 1 1 d .
H57 H 0.5577 0.0891 0.8484 0.067 Uiso 1 1 calc R
C85 C 0.0298(3) 0.12194(14) 0.72425(14) 0.0416(13) Uani 1 1 d .
C95 C 0.8419(3) 0.12969(15) 0.87975(16) 0.0458(13) Uani 1 1 d .
C99 C 0.6799(3) 0.19958(17) 0.88616(17) 0.0529(15) Uani 1 1 d .
C30 C 0.4110(3) 0.30465(12) 0.71133(17) 0.0457(14) Uani 1 1 d .
H61 H 0.4532 0.3034 0.7292 0.055 Uiso 1 1 calc R
C134 C 0.5251(3) 0.19772(18) 0.91566(19) 0.0596(17) Uani 1 1 d .
C56 C 0.2496(3) 0.23342(15) 0.94548(17) 0.0533(15) Uani 1 1 d .
C120 C 0.6606(3) 0.11690(15) 0.80263(17) 0.0475(14) Uani 1 1 d .
H64 H 0.6665 0.1390 0.8146 0.057 Uiso 1 1 calc R
C98 C 0.7417(3) 0.21327(18) 0.8797(2) 0.0681(19) Uani 1 1 d .
H65 H 0.7476 0.2378 0.8781 0.082 Uiso 1 1 calc R
C26 C 0.3560(3) 0.30718(14) 0.64945(18) 0.0493(14) Uani 1 1 d .
C15 C 0.6196(3) 0.27795(14) 0.61869(16) 0.0460(14) Uani 1 1 d .
C127 C 0.1924(3) 0.25442(15) 0.79174(17) 0.0558(16) Uani 1 1 d .
H68A H 0.1435 0.2481 0.7917 0.067 Uiso 1 1 calc R
H68B H 0.1955 0.2616 0.7658 0.067 Uiso 1 1 calc R
N36 N 0.4612(3) 0.18300(15) 0.90587(16) 0.0669(15) Uani 1 1 d .
H2N H 0.4427 0.1816 0.8817 0.080 Uiso 1 1 calc R
C78 C 0.2355(3) 0.07481(15) 0.84450(17) 0.0494(14) Uani 1 1 d .
H70 H 0.2495 0.0731 0.8711 0.059 Uiso 1 1 calc R
C106 C 0.6141(4) 0.08048(17) 0.93666(18) 0.0592(17) Uani 1 1 d .
C60 C 0.3606(3) 0.22751(17) 0.93322(17) 0.0569(16) Uani 1 1 d .
H72 H 0.4009 0.2382 0.9275 0.068 Uiso 1 1 calc R
C50 C 0.2502(3) 0.28254(15) 0.85314(16) 0.0488(14) Uani 1 1 d .
H73 H 0.2656 0.2599 0.8614 0.059 Uiso 1 1 calc R
C59 C 0.3599(3) 0.19172(15) 0.93703(17) 0.0527(15) Uani 1 1 d .
C93 C 0.9620(3) 0.11369(17) 0.87880(17) 0.0543(15) Uani 1 1 d .
N31 N 0.3003(3) 0.20431(15) 0.69544(17) 0.0680(16) Uani 1 1 d .
H8N H 0.3216 0.2043 0.7192 0.082 Uiso 1 1 calc R
N28 N 0.4378(2) 0.09733(13) 0.75595(15) 0.0516(12) Uani 1 1 d .
H4N H 0.4404 0.1202 0.7571 0.062 Uiso 1 1 calc R
C9 C 0.6269(3) 0.29576(17) 0.76754(17) 0.0516(15) Uani 1 1 d .
C94 C 0.9091(3) 0.13875(17) 0.87718(17) 0.0565(16) Uani 1 1 d .
H79 H 0.9198 0.1626 0.8742 0.068 Uiso 1 1 calc R
C64 C 0.1490(3) 0.07918(14) 0.58777(17) 0.0527(15) Uani 1 1 d .
H80 H 0.1849 0.0836 0.5741 0.063 Uiso 1 1 calc R
C109 C 0.4930(3) 0.08319(15) 0.88390(18) 0.0530(15) Uani 1 1 d .
C137 C 0.3345(4) 0.19202(16) 0.6689(2) 0.0607(18) Uani 1 1 d .
O5 O 0.3082(3) 0.19135(13) 0.63499(15) 0.0867(16) Uani 1 1 d .
C36 C 0.4567(4) 0.30778(16) 0.9722(2) 0.0635(18) Uani 1 1 d .
C125 C 0.4499(4) 0.31239(17) 0.8173(2) 0.0607(17) Uani 1 1 d .
N5 N 0.4265(3) 0.31432(11) 0.60285(14) 0.0478(12) Uani 1 1 d .
C77 C 0.2181(3) 0.04619(15) 0.82372(17) 0.0515(15) Uani 1 1 d .
H87 H 0.2198 0.0241 0.8356 0.062 Uiso 1 1 calc R
O6 O 0.4333(3) 0.34293(11) 0.82127(15) 0.0856(16) Uani 1 1 d .
C20 C 0.4846(3) 0.23159(14) 0.65608(16) 0.0473(14) Uani 1 1 d .
H89 H 0.4476 0.2381 0.6682 0.057 Uiso 1 1 calc R
N33 N 0.4121(3) 0.29246(14) 0.79022(15) 0.0631(15) Uani 1 1 d .
H12N H 0.4268 0.2712 0.7872 0.076 Uiso 1 1 calc R
C87 C 0.0726(3) 0.18337(14) 0.72131(17) 0.0528(16) Uani 1 1 d .
H91 H 0.0333 0.1919 0.7303 0.063 Uiso 1 1 calc R
C6 C 0.5760(3) 0.35105(14) 0.72052(17) 0.0485(14) Uani 1 1 d .
C10 C 0.5961(3) 0.29221(14) 0.73039(17) 0.0482(14) Uani 1 1 d .
H93 H 0.5926 0.2693 0.7202 0.058 Uiso 1 1 calc R
C28 C 0.2903(3) 0.30689(14) 0.6984(2) 0.0534(16) Uani 1 1 d .
H94 H 0.2470 0.3079 0.7064 0.064 Uiso 1 1 calc R
N34 N 0.5036(3) 0.29666(15) 0.83912(17) 0.0703(16) Uani 1 1 d .
H11N H 0.5157 0.2757 0.8330 0.084 Uiso 1 1 calc R
C75 C 0.1757(3) 0.01808(13) 0.75975(15) 0.0465(14) Uani 1 1 d .
C115 C 0.6953(3) 0.02650(17) 0.8324(2) 0.0606(17) Uani 1 1 d .
C89 C 0.1779(3) 0.19336(14) 0.69849(17) 0.0515(15) Uani 1 1 d .
C48 C 0.1889(3) 0.31814(16) 0.80637(18) 0.0556(16) Uani 1 1 d .
H100 H 0.1613 0.3212 0.7820 0.067 Uiso 1 1 calc R
C81 C -0.0023(3) 0.06423(15) 0.72055(17) 0.0514(15) Uani 1 1 d .
H101 H 0.0074 0.0406 0.7155 0.062 Uiso 1 1 calc R
C47 C 0.2063(4) 0.34663(16) 0.83027(18) 0.0586(16) Uani 1 1 d .
H102 H 0.1905 0.3694 0.8226 0.070 Uiso 1 1 calc R
C105 C 0.6818(4) 0.0783(2) 0.96231(19) 0.076(2) Uani 1 1 d .
C5 C 0.5478(3) 0.37875(14) 0.69367(18) 0.0482(14) Uani 1 1 d .
C90 C 0.1857(3) 0.15727(13) 0.69755(16) 0.0442(13) Uani 1 1 d .
H105 H 0.2260 0.1481 0.6902 0.053 Uiso 1 1 calc R
C132 C 0.4363(3) 0.08099(17) 0.7207(2) 0.0599(17) Uani 1 1 d .
H10A H 0.4510 0.0564 0.7252 0.072 Uiso 1 1 calc R
H10B H 0.4705 0.0926 0.7080 0.072 Uiso 1 1 calc R
C57 C 0.2452(4) 0.19724(16) 0.94971(19) 0.0626(18) Uani 1 1 d .
H107 H 0.2048 0.1868 0.9557 0.075 Uiso 1 1 calc R
C55 C 0.1913(4) 0.25785(15) 0.95062(17) 0.0573(16) Uani 1 1 d .
C97 C 0.7949(3) 0.19091(17) 0.8754(2) 0.0643(18) Uani 1 1 d .
H109 H 0.8365 0.1995 0.8690 0.077 Uiso 1 1 calc R
C117 C 0.6483(3) 0.05337(17) 0.7693(2) 0.0676(19) Uani 1 1 d .
H110 H 0.6442 0.0309 0.7580 0.081 Uiso 1 1 calc R
C123 C 0.6169(3) 0.14868(16) 0.74138(17) 0.0555(16) Uani 1 1 d .
H11A H 0.6560 0.1543 0.7288 0.067 Uiso 1 1 calc R
H11B H 0.5760 0.1438 0.7214 0.067 Uiso 1 1 calc R
C24 C 0.3077(4) 0.3013(2) 0.5797(2) 0.081(2) Uani 1 1 d .
H112 H 0.2637 0.2956 0.5853 0.097 Uiso 1 1 calc R
C8 C 0.6322(4) 0.33053(19) 0.7807(2) 0.075(2) Uani 1 1 d .
H113 H 0.6534 0.3351 0.8061 0.090 Uiso 1 1 calc R
C63 C 0.0810(4) 0.07465(15) 0.56832(18) 0.0580(17) Uani 1 1 d .
C49 C 0.2119(3) 0.28596(14) 0.81839(16) 0.0452(13) Uani 1 1 d .
N27 N 0.4322(3) 0.09845(14) 0.81919(16) 0.0604(14) Uani 1 1 d .
H3N H 0.4343 0.1213 0.8177 0.073 Uiso 1 1 calc R
C88 C 0.1212(3) 0.20646(15) 0.71147(18) 0.0572(17) Uani 1 1 d .
H117 H 0.1154 0.2309 0.7137 0.069 Uiso 1 1 calc R
C45 C 0.2668(4) 0.36995(15) 0.89384(17) 0.0561(16) Uani 1 1 d .
C16 C 0.5789(3) 0.24810(14) 0.63015(17) 0.0497(14) Uani 1 1 d .
C68 C 0.3616(3) 0.08249(16) 0.65557(19) 0.0584(16) Uani 1 1 d .
H120 H 0.4019 0.0835 0.6447 0.070 Uiso 1 1 calc R
C82 C -0.0650(3) 0.07175(16) 0.73025(18) 0.0546(16) Uani 1 1 d .
H121 H -0.0973 0.0536 0.7317 0.066 Uiso 1 1 calc R
C163 C 0.0647(4) 0.07620(19) 0.52589(19) 0.0682(19) Uani 1 1 d .
C108 C 0.4912(4) 0.07970(19) 0.9216(2) 0.0702(19) Uani 1 1 d .
H123 H 0.4482 0.0780 0.9298 0.084 Uiso 1 1 calc R
C61 C 0.0512(3) 0.06755(15) 0.62824(17) 0.0535(15) Uani 1 1 d .
H124 H 0.0158 0.0640 0.6425 0.064 Uiso 1 1 calc R
C91 C 0.8751(3) 0.07219(18) 0.88504(19) 0.0650(18) Uani 1 1 d .
H125 H 0.8640 0.0484 0.8878 0.078 Uiso 1 1 calc R
C133 C 0.6209(3) 0.22430(18) 0.8925(2) 0.0626(17) Uani 1 1 d .
H12A H 0.6324 0.2337 0.9184 0.075 Uiso 1 1 calc R
H12B H 0.6186 0.2442 0.8748 0.075 Uiso 1 1 calc R
C41 C 0.3112(4) 0.38498(17) 0.95495(19) 0.070(2) Uani 1 1 d .
H127 H 0.3299 0.3781 0.9801 0.084 Uiso 1 1 calc R
C67 C 0.2946(3) 0.08191(15) 0.63268(18) 0.0541(15) Uani 1 1 d .
H128 H 0.2894 0.0830 0.6060 0.065 Uiso 1 1 calc R
C83 C -0.0810(3) 0.10612(18) 0.73789(17) 0.0558(16) Uani 1 1 d .
C25 C 0.3628(3) 0.30740(15) 0.60885(18) 0.0530(15) Uani 1 1 d .
C44 C 0.2589(4) 0.40467(16) 0.88334(19) 0.071(2) Uani 1 1 d .
H131 H 0.2394 0.4107 0.8580 0.085 Uiso 1 1 calc R
C19 C 0.4931(3) 0.19702(14) 0.64912(17) 0.0513(15) Uani 1 1 d .
C92 C 0.9416(3) 0.08034(16) 0.88313(18) 0.0554(16) Uani 1 1 d .
H133 H 0.9749 0.0622 0.8849 0.067 Uiso 1 1 calc R
C111 C 0.7391(4) 0.0064(2) 0.8931(3) 0.095(3) Uani 1 1 d .
H134 H 0.7539 0.0105 0.9193 0.114 Uiso 1 1 calc R
C84 C -0.0315(3) 0.13057(16) 0.73482(16) 0.0482(14) Uani 1 1 d .
H135 H -0.0400 0.1542 0.7402 0.058 Uiso 1 1 calc R
C27 C 0.2911(3) 0.30753(16) 0.6610(2) 0.0588(17) Uani 1 1 d .
H136 H 0.2491 0.3082 0.6430 0.071 Uiso 1 1 calc R
C74 C 0.1811(4) -0.01595(15) 0.77223(18) 0.069(2) Uani 1 1 d .
H137 H 0.2008 -0.0204 0.7979 0.083 Uiso 1 1 calc R
C72 C 0.1302(4) -0.03548(15) 0.71199(19) 0.0639(18) Uani 1 1 d .
H138 H 0.1130 -0.0535 0.6947 0.077 Uiso 1 1 calc R
C131 C 0.4353(3) 0.07943(16) 0.7881(2) 0.0571(17) Uani 1 1 d .
C71 C 0.1264(3) -0.00145(15) 0.70031(18) 0.0535(15) Uani 1 1 d .
H140 H 0.1081 0.0034 0.6746 0.064 Uiso 1 1 calc R
C23 C 0.3157(4) 0.3034(3) 0.5422(2) 0.098(3) Uani 1 1 d .
C103 C 0.7529(5) 0.0747(4) 1.0245(2) 0.148(6) Uani 1 1 d .
C51 C 0.1571(4) 0.31439(17) 0.9509(2) 0.071(2) Uani 1 1 d .
H143 H 0.1658 0.3385 0.9479 0.086 Uiso 1 1 calc R
C171 C -0.1510(3) 0.11429(19) 0.7488(2) 0.0641(18) Uani 1 1 d .
C42 C 0.3044(4) 0.41963(18) 0.9468(2) 0.080(2) Uani 1 1 d .
H145 H 0.3167 0.4363 0.9664 0.096 Uiso 1 1 calc R
C104 C 0.6878(4) 0.0781(2) 1.0013(2) 0.093(3) Uani 1 1 d .
H146 H 0.6476 0.0802 1.0121 0.112 Uiso 1 1 calc R
C52 C 0.0928(4) 0.30484(19) 0.9596(2) 0.075(2) Uani 1 1 d .
H147 H 0.0590 0.3218 0.9626 0.090 Uiso 1 1 calc R
C14 C 0.6802(3) 0.27299(16) 0.60664(19) 0.0607(17) Uani 1 1 d .
H148 H 0.6989 0.2502 0.6067 0.073 Uiso 1 1 calc R
C101 C 0.7993(5) 0.0762(3) 0.9682(2) 0.148(6) Uani 1 1 d .
H149 H 0.8394 0.0776 0.9572 0.178 Uiso 1 1 calc R
C1 C 0.4901(3) 0.39122(15) 0.63355(19) 0.0564(16) Uani 1 1 d .
H150 H 0.4681 0.3835 0.6092 0.068 Uiso 1 1 calc R
C107 C 0.5528(4) 0.0787(2) 0.9473(2) 0.075(2) Uani 1 1 d .
H151 H 0.5516 0.0766 0.9734 0.090 Uiso 1 1 calc R
C35 C 0.4195(5) 0.31014(17) 1.00372(18) 0.0657(19) Uani 1 1 d .
C38 C 0.5552(4) 0.30942(19) 0.9438(2) 0.073(2) Uani 1 1 d .
H153 H 0.6042 0.3100 0.9466 0.087 Uiso 1 1 calc R
C11 C 0.6257(3) 0.33708(15) 0.60973(19) 0.0576(16) Uani 1 1 d .
H154 H 0.6070 0.3598 0.6110 0.069 Uiso 1 1 calc R
C136 C 0.2304(4) 0.21743(16) 0.6862(2) 0.0660(18) Uani 1 1 d .
H15A H 0.2179 0.2209 0.6586 0.079 Uiso 1 1 calc R
H15B H 0.2284 0.2404 0.6984 0.079 Uiso 1 1 calc R
C39 C 0.5140(4) 0.30946(16) 0.90791(19) 0.0593(17) Uani 1 1 d .
C124 C 0.3485(4) 0.30387(16) 0.7656(2) 0.0637(18) Uani 1 1 d .
H15C H 0.3372 0.3275 0.7736 0.076 Uiso 1 1 calc R
H15D H 0.3106 0.2882 0.7696 0.076 Uiso 1 1 calc R
C3 C 0.5244(4) 0.43881(16) 0.6758(2) 0.0653(18) Uani 1 1 d .
C114 C 0.6941(4) -0.00743(18) 0.8186(3) 0.084(2) Uani 1 1 d .
H160 H 0.6790 -0.0113 0.7924 0.100 Uiso 1 1 calc R
C4 C 0.5530(4) 0.41443(15) 0.70226(19) 0.0617(18) Uani 1 1 d .
H161 H 0.5763 0.4218 0.7265 0.074 Uiso 1 1 calc R
C112 C 0.7378(5) -0.0272(2) 0.8786(3) 0.111(3) Uani 1 1 d .
H162 H 0.7545 -0.0458 0.8952 0.133 Uiso 1 1 calc R
C175 C 1.0345(3) 0.12405(17) 0.87478(18) 0.0569(16) Uani 1 1 d .
C138 C 0.4446(4) 0.16880(16) 0.6571(2) 0.0653(18) Uani 1 1 d .
H16A H 0.4161 0.1609 0.6329 0.078 Uiso 1 1 calc R
H16B H 0.4722 0.1487 0.6687 0.078 Uiso 1 1 calc R
C37 C 0.5257(5) 0.3086(2) 0.9748(2) 0.087(2) Uani 1 1 d .
H166 H 0.5547 0.3086 0.9990 0.105 Uiso 1 1 calc R
C13 C 0.7160(3) 0.30125(15) 0.59395(18) 0.0532(15) Uani 1 1 d .
C102 C 0.8073(5) 0.0717(4) 1.0073(3) 0.159(6) Uani 1 1 d .
H168 H 0.8518 0.0664 1.0218 0.190 Uiso 1 1 calc R
C126 C 0.5427(4) 0.31316(18) 0.8727(2) 0.072(2) Uani 1 1 d .
H16C H 0.5466 0.3383 0.8674 0.086 Uiso 1 1 calc R
H16D H 0.5902 0.3034 0.8775 0.086 Uiso 1 1 calc R
C54 C 0.1314(4) 0.24671(17) 0.9594(2) 0.0674(19) Uani 1 1 d .
H170 H 0.1240 0.2225 0.9626 0.081 Uiso 1 1 calc R
C73 C 0.1592(5) -0.04353(16) 0.7491(2) 0.076(2) Uani 1 1 d .
C62 C 0.0320(4) 0.06776(16) 0.58971(17) 0.0587(17) Uani 1 1 d .
H172 H -0.0147 0.0632 0.5780 0.070 Uiso 1 1 calc R
C32 C 0.3465(5) 0.3196(2) 1.0606(2) 0.096(3) Uani 1 1 d .
H174 H 0.3194 0.3230 1.0794 0.115 Uiso 1 1 calc R
C130 C 0.4258(3) 0.08315(18) 0.85413(19) 0.0602(17) Uani 1 1 d .
H17A H 0.4099 0.0588 0.8495 0.072 Uiso 1 1 calc R
H17B H 0.3897 0.0959 0.8644 0.072 Uiso 1 1 calc R
C31 C 0.3149(5) 0.31450(18) 1.0237(2) 0.076(2) Uani 1 1 d .
H176 H 0.2657 0.3145 1.0173 0.091 Uiso 1 1 calc R
C12 C 0.6861(3) 0.33321(16) 0.59567(18) 0.0554(16) Uani 1 1 d .
H177 H 0.7071 0.3532 0.5871 0.066 Uiso 1 1 calc R
C58 C 0.3012(4) 0.17719(17) 0.9450(2) 0.0656(18) Uani 1 1 d .
H178 H 0.2987 0.1526 0.9474 0.079 Uiso 1 1 calc R
C21 C 0.4353(3) 0.31706(16) 0.56766(18) 0.0558(16) Uani 1 1 d .
H180 H 0.4804 0.3211 0.5627 0.067 Uiso 1 1 calc R
C135 C 0.4222(3) 0.16971(17) 0.93249(19) 0.0624(17) Uani 1 1 d .
H18A H 0.4535 0.1677 0.9574 0.075 Uiso 1 1 calc R
H18B H 0.4059 0.1460 0.9246 0.075 Uiso 1 1 calc R
C22 C 0.3795(4) 0.31409(19) 0.5377(2) 0.075(2) Uani 1 1 d .
H182 H 0.3864 0.3198 0.5130 0.090 Uiso 1 1 calc R
C121 C 0.6575(3) 0.26672(17) 0.79133(19) 0.0610(17) Uani 1 1 d .
H18C H 0.7056 0.2631 0.7876 0.073 Uiso 1 1 calc R
H18D H 0.6596 0.2730 0.8181 0.073 Uiso 1 1 calc R
C43 C 0.2795(5) 0.43069(18) 0.9099(2) 0.083(2) Uani 1 1 d .
C113 C 0.7134(5) -0.0346(2) 0.8411(3) 0.101(3) Uani 1 1 d .
C2 C 0.4947(4) 0.42678(16) 0.6404(2) 0.0677(19) Uani 1 1 d .
H193 H 0.4774 0.4428 0.6208 0.081 Uiso 1 1 calc R
C53 C 0.0813(4) 0.2701(2) 0.9637(2) 0.076(2) Uani 1 1 d .
C34 C 0.4544(5) 0.3145(2) 1.0415(2) 0.101(3) Uani 1 1 d .
H203 H 0.5036 0.3139 1.0469 0.121 Uiso 1 1 calc R
C7 C 0.6079(4) 0.35722(17) 0.75793(19) 0.0664(19) Uani 1 1 d .
H204 H 0.6123 0.3804 0.7673 0.080 Uiso 1 1 calc R
C18 C 0.5489(5) 0.18847(17) 0.6325(3) 0.094(3) Uani 1 1 d .
H221 H 0.5581 0.1647 0.6278 0.113 Uiso 1 1 calc R
C17 C 0.5918(4) 0.21466(17) 0.6224(3) 0.088(3) Uani 1 1 d .
H242 H 0.6293 0.2089 0.6103 0.106 Uiso 1 1 calc R
C33 C 0.4197(6) 0.3197(3) 1.0704(2) 0.125(4) Uani 1 1 d .
C172 C -0.1657(4) 0.08905(19) 0.7787(2) 0.0692(19) Uani 1 1 d .
H17C H -0.2106 0.0947 0.7852 0.104 Uiso 1 1 calc R
H17D H -0.1292 0.0910 0.8012 0.104 Uiso 1 1 calc R
H17E H -0.1668 0.0652 0.7689 0.104 Uiso 1 1 calc R
C174 C -0.1534(4) 0.1512(2) 0.7641(3) 0.094(3) Uani 1 1 d .
H17F H -0.1988 0.1554 0.7707 0.141 Uiso 1 1 calc R
H17G H -0.1458 0.1680 0.7448 0.141 Uiso 1 1 calc R
H17H H -0.1171 0.1539 0.7866 0.141 Uiso 1 1 calc R
C147 C 0.7842(4) 0.29567(18) 0.5807(2) 0.073(2) Uani 1 1 d .
C176 C 1.0865(4) 0.0960(2) 0.8919(3) 0.097(3) Uani 1 1 d .
H17I H 1.1332 0.1030 0.8891 0.146 Uiso 1 1 calc R
H17J H 1.0745 0.0738 0.8789 0.146 Uiso 1 1 calc R
H17K H 1.0852 0.0933 0.9188 0.146 Uiso 1 1 calc R
C179 C 0.7576(10) 0.0728(6) 1.0669(3) 0.208(10) Uani 1 1 d .
C170 C 0.2136(5) -0.10055(18) 0.7376(3) 0.093(3) Uani 1 1 d .
H17L H 0.1957 -0.0962 0.7108 0.139 Uiso 1 1 calc R
H17M H 0.2138 -0.1257 0.7425 0.139 Uiso 1 1 calc R
H17N H 0.2609 -0.0915 0.7445 0.139 Uiso 1 1 calc R
C167 C 0.1662(7) -0.08181(19) 0.7619(2) 0.115(4) Uani 1 1 d .
C153 C 0.2472(6) 0.4769(2) 0.8603(3) 0.114(3) Uani 1 1 d .
H15E H 0.2497 0.5020 0.8559 0.170 Uiso 1 1 calc R
H15F H 0.1986 0.4695 0.8557 0.170 Uiso 1 1 calc R
H15G H 0.2718 0.4644 0.8433 0.170 Uiso 1 1 calc R
C143 C 0.2586(6) 0.2939(5) 0.5080(3) 0.148(6) Uani 1 1 d .
C177 C 1.0561(3) 0.15844(18) 0.8929(2) 0.073(2) Uani 1 1 d .
H17O H 1.1033 0.1640 0.8896 0.109 Uiso 1 1 calc R
H17P H 1.0550 0.1572 0.9199 0.109 Uiso 1 1 calc R
H17Q H 1.0243 0.1766 0.8811 0.109 Uiso 1 1 calc R
C173 C -0.2062(4) 0.1105(3) 0.7125(2) 0.106(3) Uani 1 1 d .
H17R H -0.2521 0.1155 0.7181 0.159 Uiso 1 1 calc R
H17S H -0.2055 0.0867 0.7029 0.159 Uiso 1 1 calc R
H17T H -0.1962 0.1270 0.6935 0.159 Uiso 1 1 calc R
C151 C 0.2805(5) 0.46886(19) 0.9008(3) 0.094(3) Uani 1 1 d .
C149 C 0.7667(5) 0.2693(2) 0.5463(3) 0.115(4) Uani 1 1 d .
H14A H 0.7308 0.2794 0.5266 0.173 Uiso 1 1 calc R
H14B H 0.7499 0.2473 0.5550 0.173 Uiso 1 1 calc R
H14C H 0.8086 0.2650 0.5359 0.173 Uiso 1 1 calc R
C168 C 0.0878(6) -0.0980(2) 0.7493(4) 0.142(5) Uani 1 1 d .
H16E H 0.0732 -0.0964 0.7219 0.213 Uiso 1 1 calc R
H16F H 0.0555 -0.0848 0.7615 0.213 Uiso 1 1 calc R
H16G H 0.0879 -0.1225 0.7570 0.213 Uiso 1 1 calc R
C178 C 1.0366(4) 0.1253(3) 0.8335(2) 0.101(3) Uani 1 1 d .
H17U H 1.0833 0.1319 0.8302 0.151 Uiso 1 1 calc R
H17V H 1.0031 0.1424 0.8210 0.151 Uiso 1 1 calc R
H17W H 1.0250 0.1022 0.8223 0.151 Uiso 1 1 calc R
C139 C 0.5272(5) 0.47794(18) 0.6844(3) 0.087(2) Uani 1 1 d .
C152 C 0.2501(6) 0.4901(2) 0.9276(3) 0.124(4) Uani 1 1 d .
H15H H 0.2519 0.5148 0.9209 0.186 Uiso 1 1 calc R
H15I H 0.2765 0.4865 0.9532 0.186 Uiso 1 1 calc R
H15J H 0.2018 0.4832 0.9265 0.186 Uiso 1 1 calc R
C148 C 0.8089(4) 0.3286(2) 0.5651(3) 0.089(3) Uani 1 1 d .
H14D H 0.7733 0.3372 0.5443 0.133 Uiso 1 1 calc R
H14E H 0.8517 0.3239 0.5558 0.133 Uiso 1 1 calc R
H14F H 0.8179 0.3463 0.5851 0.133 Uiso 1 1 calc R
C164 C 0.0019(10) 0.0979(6) 0.5119(6) 0.265(10) Uiso 1 1 d .
H16H H -0.0074 0.0983 0.4843 0.398 Uiso 1 1 calc R
H16I H 0.0098 0.1217 0.5216 0.398 Uiso 1 1 calc R
H16J H -0.0380 0.0879 0.5208 0.398 Uiso 1 1 calc R
C140 C 0.5931(6) 0.4910(2) 0.6742(4) 0.129(4) Uani 1 1 d .
H14G H 0.5931 0.4858 0.6477 0.193 Uiso 1 1 calc R
H14H H 0.6327 0.4794 0.6901 0.193 Uiso 1 1 calc R
H14I H 0.5966 0.5162 0.6783 0.193 Uiso 1 1 calc R
C154 C 0.3596(6) 0.4812(2) 0.9057(3) 0.125(4) Uani 1 1 d .
H15K H 0.3612 0.5061 0.8997 0.187 Uiso 1 1 calc R
H15L H 0.3828 0.4678 0.8886 0.187 Uiso 1 1 calc R
H15M H 0.3833 0.4772 0.9318 0.187 Uiso 1 1 calc R
C142 C 0.5228(7) 0.4840(2) 0.7222(3) 0.142(5) Uani 1 1 d .
H14J H 0.4788 0.4748 0.7270 0.213 Uiso 1 1 calc R
H14K H 0.5253 0.5091 0.7272 0.213 Uiso 1 1 calc R
H14L H 0.5614 0.4723 0.7387 0.213 Uiso 1 1 calc R
C157 C -0.0143(5) 0.2239(3) 0.9549(3) 0.116(3) Uani 1 1 d .
H15N H -0.0269 0.2298 0.9281 0.174 Uiso 1 1 calc R
H15O H -0.0553 0.2156 0.9639 0.174 Uiso 1 1 calc R
H15P H 0.0211 0.2056 0.9584 0.174 Uiso 1 1 calc R
C165 C 0.0428(8) 0.0398(4) 0.5108(4) 0.188(6) Uiso 1 1 d .
H16K H 0.0321 0.0403 0.4832 0.282 Uiso 1 1 calc R
H16L H 0.0016 0.0324 0.5204 0.282 Uiso 1 1 calc R
H16M H 0.0806 0.0233 0.5193 0.282 Uiso 1 1 calc R
C180 C 0.8197(7) 0.0963(4) 1.0848(3) 0.168(6) Uani 1 1 d .
H18E H 0.8585 0.0924 1.0718 0.252 Uiso 1 1 calc R
H18F H 0.8341 0.0904 1.1115 0.252 Uiso 1 1 calc R
H18G H 0.8058 0.1208 1.0823 0.252 Uiso 1 1 calc R
C169 C 0.1847(8) -0.0856(4) 0.8036(4) 0.191(6) Uiso 1 1 d .
H16N H 0.1881 -0.1104 0.8102 0.286 Uiso 1 1 calc R
H16O H 0.1488 -0.0746 0.8152 0.286 Uiso 1 1 calc R
H16P H 0.2293 -0.0742 0.8129 0.286 Uiso 1 1 calc R
C162 C 0.5296(5) 0.3365(2) 1.1147(2) 0.091(3) Uani 1 1 d .
H16Q H 0.5365 0.3517 1.0940 0.137 Uiso 1 1 calc R
H16R H 0.5573 0.3153 1.1146 0.137 Uiso 1 1 calc R
H16S H 0.5442 0.3487 1.1388 0.137 Uiso 1 1 calc R
C144 C 0.2831(9) 0.2717(6) 0.4803(5) 0.248(11) Uani 1 1 d .
H14M H 0.3217 0.2832 0.4716 0.372 Uiso 1 1 calc R
H14N H 0.2453 0.2677 0.4588 0.372 Uiso 1 1 calc R
H14O H 0.2988 0.2494 0.4920 0.372 Uiso 1 1 calc R
C141 C 0.4643(7) 0.4959(2) 0.6629(4) 0.149(5) Uani 1 1 d .
H14P H 0.4630 0.4932 0.6358 0.224 Uiso 1 1 calc R
H14Q H 0.4662 0.5207 0.6694 0.224 Uiso 1 1 calc R
H14R H 0.4227 0.4854 0.6694 0.224 Uiso 1 1 calc R
C150 C 0.8388(5) 0.2832(4) 0.6118(4) 0.178(7) Uani 1 1 d .
H15Q H 0.8235 0.2616 0.6222 0.268 Uiso 1 1 calc R
H15R H 0.8478 0.3010 0.6316 0.268 Uiso 1 1 calc R
H15S H 0.8814 0.2788 0.6022 0.268 Uiso 1 1 calc R
C182 C 0.6969(8) 0.0718(5) 1.0815(3) 0.196(8) Uani 1 1 d .
H18H H 0.7086 0.0696 1.1090 0.294 Uiso 1 1 calc R
H18I H 0.6689 0.0517 1.0710 0.294 Uiso 1 1 calc R
H18J H 0.6705 0.0933 1.0748 0.294 Uiso 1 1 calc R
C156 C -0.0416(6) 0.2864(3) 0.9696(4) 0.141(5) Uani 1 1 d .
H15T H -0.0526 0.2912 0.9424 0.212 Uiso 1 1 calc R
H15U H -0.0239 0.3076 0.9831 0.212 Uiso 1 1 calc R
H15V H -0.0836 0.2787 0.9781 0.212 Uiso 1 1 calc R
C159 C 0.4542(8) 0.3270(5) 1.1099(3) 0.172(7) Uani 1 1 d .
O6S O 0.99275(14) 0.10543(7) 0.99714(8) 0.0197(6) Uiso 1 1 d .
O1S O 0.65492(14) 0.37810(7) 0.49755(8) 0.0233(6) Uiso 1 1 d .
O17S O 0.57492(16) 0.08001(8) 0.63463(9) 0.0306(7) Uiso 1 1 d .
O7S O 0.9884(3) -0.00252(14) 0.95360(15) 0.0899(16) Uiso 1 1 d .
O4S O 0.9222(3) 0.22656(17) 0.83902(18) 0.1101(19) Uiso 1 1 d .
O9S O 0.3172(3) 0.08749(17) 0.93627(19) 0.113(2) Uiso 1 1 d .
O16S O 0.1394(4) 0.16013(18) 0.9978(2) 0.123(2) Uiso 1 1 d .
O19S O 0.4546(4) 0.4056(2) 0.8568(2) 0.137(2) Uiso 1 1 d .
C155 C 0.0149(4) 0.2568(2) 0.9777(3) 0.086(2) Uani 1 1 d .
C158 C 0.0336(6) 0.2484(3) 1.0176(3) 0.122(4) Uani 1 1 d .
H15W H -0.0075 0.2400 1.0266 0.182 Uiso 1 1 calc R
H15$ H 0.0517 0.2692 1.0318 0.182 Uiso 1 1 calc R
H15 H 0.0692 0.2302 1.0213 0.182 Uiso 1 1 calc R
C160 C 0.4181(8) 0.3632(5) 1.1240(4) 0.235(10) Uani 1 1 d .
H16T H 0.4275 0.3830 1.1085 0.352 Uiso 1 1 calc R
H16U H 0.4380 0.3679 1.1505 0.352 Uiso 1 1 calc R
H16V H 0.3680 0.3599 1.1211 0.352 Uiso 1 1 calc R
C181 C 0.7956(9) 0.0387(6) 1.0804(4) 0.240(10) Uani 1 1 d .
H18K H 0.8392 0.0375 1.0711 0.360 Uiso 1 1 calc R
H18L H 0.7664 0.0188 1.0707 0.360 Uiso 1 1 calc R
H18M H 0.8054 0.0381 1.1080 0.360 Uiso 1 1 calc R
C146 C 0.2078(10) 0.2715(4) 0.5148(5) 0.214(9) Uani 1 1 d .
H14S H 0.1822 0.2823 0.5326 0.322 Uiso 1 1 calc R
H14T H 0.2291 0.2498 0.5256 0.322 Uiso 1 1 calc R
H14U H 0.1759 0.2664 0.4911 0.322 Uiso 1 1 calc R
C184 C 0.7896(8) -0.0882(4) 0.8424(5) 0.200(7) Uiso 1 1 d .
H18N H 0.8051 -0.0793 0.8680 0.300 Uiso 1 1 calc R
H18O H 0.8227 -0.0813 0.8266 0.300 Uiso 1 1 calc R
H18P H 0.7868 -0.1137 0.8431 0.300 Uiso 1 1 calc R
C145 C 0.2370(9) 0.3301(4) 0.4897(5) 0.247(11) Uani 1 1 d .
H14V H 0.2783 0.3425 0.4853 0.371 Uiso 1 1 calc R
H14W H 0.2143 0.3438 0.5067 0.371 Uiso 1 1 calc R
H14$ H 0.2049 0.3267 0.4657 0.371 Uiso 1 1 calc R
O18S O 0.3952(5) 0.1802(3) 0.5589(3) 0.165(3) Uiso 1 1 d .
O8S O 0.3317(5) 0.0049(3) 0.7691(3) 0.175(3) Uiso 1 1 d .
O2S O 0.7314(6) 0.3029(3) 0.8871(3) 0.188(4) Uiso 1 1 d .
O3S O 0.8292(5) 0.2412(2) 0.7767(3) 0.165(3) Uiso 1 1 d .
O10S O -0.2802(5) 0.1506(3) 0.6262(3) 0.176(3) Uiso 1 1 d .
O5S O 1.0175(5) 0.2122(2) 0.7970(3) 0.168(3) Uiso 1 1 d .
C1S C 0.3819(6) 0.2135(3) 0.5632(3) 0.137(4) Uiso 1 1 d .
O15S O 0.5019(6) 0.2265(3) 1.0141(4) 0.229(5) Uiso 1 1 d .
C3S C 0.4683(6) 0.4018(3) 0.8977(3) 0.127(4) Uiso 1 1 d .
C185 C 0.6752(8) -0.0950(3) 0.8495(5) 0.189(7) Uani 1 1 d .
H18Q H 0.6977 -0.0936 0.8761 0.283 Uiso 1 1 calc R
H18R H 0.6739 -0.1193 0.8411 0.283 Uiso 1 1 calc R
H18S H 0.6277 -0.0860 0.8464 0.283 Uiso 1 1 calc R
O12S O 0.1160(6) 0.2981(3) 0.7042(3) 0.204(4) Uiso 1 1 d .
O11S O -0.3510(5) 0.1619(3) 0.5528(3) 0.180(3) Uiso 1 1 d .
O13S O 0.2936(6) 0.0800(3) 0.5348(3) 0.196(4) Uiso 1 1 d .
O14S O 0.1948(6) 0.1796(3) 0.5702(3) 0.211(4) Uiso 1 1 d .
C161 C 0.4304(8) 0.3053(4) 1.1372(3) 0.207(9) Uani 1 1 d .
H16W H 0.4542 0.3119 1.1626 0.311 Uiso 1 1 calc R
H16$ H 0.4403 0.2809 1.1325 0.311 Uiso 1 1 calc R
H16 H 0.3803 0.3084 1.1352 0.311 Uiso 1 1 calc R
C183 C 0.7164(7) -0.0728(3) 0.8254(4) 0.150(5) Uani 1 1 d .
C186 C 0.6740(12) -0.0790(6) 0.7891(7) 0.285(11) Uiso 1 1 d .
H18T H 0.6930 -0.0662 0.7699 0.427 Uiso 1 1 calc R
H18U H 0.6267 -0.0710 0.7891 0.427 Uiso 1 1 calc R
H18V H 0.6734 -0.1040 0.7834 0.427 Uiso 1 1 calc R
C166 C 0.1231(10) 0.0815(5) 0.5067(6) 0.250(9) Uiso 1 1 d .
H1 H 0.1062 0.0820 0.4794 0.374 Uiso 1 1 calc R
H2 H 0.1563 0.0624 0.5130 0.374 Uiso 1 1 calc R
H163 H 0.1459 0.1036 0.5149 0.374 Uiso 1 1 calc R
C2S C 0.6170(9) 0.1104(4) 0.6576(5) 0.194(6) Uiso 1 1 d .

loop_
_atom_site_aniso_label
_atom_site_aniso_U_11
_atom_site_aniso_U_22
_atom_site_aniso_U_33
_atom_site_aniso_U_23
_atom_site_aniso_U_13
_atom_site_aniso_U_12
Cr1 0.0404(5) 0.0463(5) 0.0488(6) -0.0042(4) 0.0101(4) 0.0003(4)
Zn3 0.0379(4) 0.0310(3) 0.0432(4) 0.0014(3) 0.0036(3) 0.0002(2)
Zn2 0.0892(6) 0.0422(4) 0.0365(4) -0.0028(3) 0.0106(4) -0.0155(4)
Zn4 0.0419(4) 0.0691(5) 0.0591(5) 0.0225(4) 0.0013(3) -0.0082(3)
Zn1 0.0456(4) 0.0304(3) 0.0518(4) -0.0037(3) 0.0113(3) -0.0014(3)
N4 0.048(3) 0.034(2) 0.047(3) -0.003(2) 0.012(2) 0.002(2)
N6 0.039(3) 0.035(2) 0.053(3) -0.001(2) 0.012(2) -0.0038(19)
N14 0.039(3) 0.027(2) 0.046(3) -0.0012(19) 0.003(2) 0.0000(18)
N16 0.039(3) 0.030(2) 0.047(3) 0.004(2) 0.004(2) 0.0019(18)
N18 0.041(3) 0.034(2) 0.045(3) 0.005(2) 0.005(2) 0.003(2)
N2 0.042(3) 0.032(2) 0.051(3) -0.010(2) 0.011(2) -0.0016(19)
N8 0.070(3) 0.035(3) 0.043(3) -0.007(2) 0.016(2) -0.007(2)
N24 0.038(3) 0.072(3) 0.058(3) 0.002(3) 0.003(2) -0.017(2)
N10 0.058(3) 0.044(3) 0.042(3) -0.004(2) 0.011(2) -0.009(2)
O3 0.047(2) 0.053(2) 0.058(3) -0.008(2) 0.0091(19) 0.0062(18)
N20 0.042(3) 0.058(3) 0.044(3) 0.005(2) 0.007(2) 0.000(2)
O1 0.050(2) 0.046(2) 0.053(2) -0.0054(18) 0.0144(19) 0.0023(18)
O2 0.040(2) 0.054(2) 0.059(3) -0.005(2) 0.0072(18) -0.0032(18)
N13 0.043(3) 0.036(2) 0.047(3) 0.002(2) 0.002(2) -0.004(2)
N22 0.039(3) 0.048(3) 0.058(3) 0.016(2) 0.011(2) 0.000(2)
N15 0.047(3) 0.027(2) 0.052(3) -0.003(2) 0.011(2) -0.0030(19)
N30 0.046(3) 0.045(3) 0.064(3) -0.015(2) 0.013(2) -0.009(2)
N7 0.091(4) 0.043(3) 0.044(3) -0.007(2) 0.014(3) -0.013(3)
N12 0.087(4) 0.059(3) 0.044(3) 0.004(3) 0.001(3) -0.028(3)
N1 0.046(3) 0.033(2) 0.060(3) -0.002(2) 0.014(2) -0.001(2)
C79 0.032(3) 0.042(3) 0.059(4) -0.005(3) 0.014(3) -0.002(2)
N11 0.100(5) 0.048(3) 0.045(3) -0.003(2) 0.014(3) -0.025(3)
C66 0.045(3) 0.025(3) 0.053(4) -0.005(2) 0.012(3) -0.001(2)
O4 0.047(2) 0.053(2) 0.054(2) -0.0053(19) 0.0098(19) -0.0057(18)
N17 0.038(3) 0.038(2) 0.048(3) 0.005(2) 0.008(2) -0.003(2)
O10 0.044(3) 0.064(3) 0.082(3) 0.002(2) 0.025(2) -0.005(2)
C76 0.039(3) 0.034(3) 0.044(3) 0.004(2) 0.011(2) -0.001(2)
O7 0.038(3) 0.098(4) 0.090(4) 0.002(3) 0.015(2) 0.014(2)
N19 0.046(3) 0.055(3) 0.054(3) 0.012(2) 0.009(2) -0.003(2)
C80 0.041(3) 0.028(3) 0.043(3) 0.003(2) -0.003(2) 0.001(2)
C128 0.040(3) 0.047(3) 0.046(3) -0.015(3) 0.005(3) -0.014(3)
N3 0.057(3) 0.034(2) 0.058(3) -0.002(2) 0.020(2) -0.003(2)
C69 0.044(3) 0.040(3) 0.061(4) -0.010(3) 0.009(3) -0.001(2)
C122 0.041(4) 0.067(4) 0.051(4) 0.015(3) 0.004(3) 0.008(3)
N29 0.045(3) 0.043(3) 0.072(3) -0.019(2) 0.020(3) -0.009(2)
N9 0.086(4) 0.034(3) 0.049(3) 0.000(2) 0.027(3) 0.001(2)
C119 0.032(3) 0.050(3) 0.054(4) 0.010(3) 0.008(3) 0.005(2)
C65 0.058(4) 0.027(3) 0.043(3) 0.002(2) 0.006(3) 0.000(2)
C29 0.053(4) 0.032(3) 0.061(4) -0.001(3) 0.024(3) 0.001(2)
C129 0.040(3) 0.062(4) 0.054(4) -0.009(3) 0.002(3) -0.006(3)
O9 0.099(4) 0.051(3) 0.095(4) -0.002(3) 0.005(3) 0.008(3)
N35 0.053(3) 0.105(5) 0.042(3) -0.002(3) 0.004(3) 0.009(3)
N21 0.052(3) 0.057(3) 0.089(4) 0.032(3) 0.002(3) -0.004(3)
C118 0.056(4) 0.066(4) 0.057(4) 0.012(3) 0.000(3) 0.002(3)
C96 0.041(3) 0.061(4) 0.045(3) 0.004(3) 0.013(3) -0.007(3)
C46 0.073(4) 0.042(3) 0.038(3) -0.005(3) 0.017(3) -0.013(3)
C70 0.043(3) 0.041(3) 0.049(3) 0.003(3) 0.013(3) 0.006(2)
N32 0.076(4) 0.053(3) 0.046(3) 0.009(2) 0.008(3) -0.015(3)
C100 0.040(3) 0.078(5) 0.040(3) 0.002(3) 0.008(3) -0.001(3)
N23 0.056(4) 0.137(6) 0.063(4) 0.043(4) -0.004(3) -0.035(4)
N26 0.043(3) 0.062(3) 0.066(3) 0.015(3) 0.020(3) 0.014(3)
O8 0.067(3) 0.114(4) 0.050(3) -0.009(3) 0.004(2) -0.017(3)
N25 0.052(3) 0.058(3) 0.063(3) 0.009(3) 0.020(3) 0.011(3)
C40 0.059(4) 0.055(4) 0.063(4) -0.001(3) 0.004(3) -0.016(3)
C116 0.041(3) 0.049(4) 0.072(5) 0.015(3) 0.005(3) -0.005(3)
C86 0.047(3) 0.041(3) 0.030(3) 0.000(2) -0.002(2) -0.002(2)
C110 0.050(4) 0.061(4) 0.053(4) 0.004(3) -0.001(3) -0.003(3)
C85 0.047(3) 0.044(3) 0.031(3) -0.001(2) 0.002(2) 0.007(2)
C95 0.043(3) 0.052(3) 0.043(3) 0.003(3) 0.007(3) -0.003(3)
C99 0.054(4) 0.062(4) 0.041(3) 0.003(3) 0.005(3) 0.008(3)
C30 0.060(4) 0.026(3) 0.051(4) -0.002(2) 0.011(3) 0.001(2)
C134 0.051(4) 0.075(4) 0.051(4) -0.007(3) 0.003(3) 0.010(3)
C56 0.067(4) 0.040(3) 0.055(4) -0.004(3) 0.018(3) -0.007(3)
C120 0.038(3) 0.052(3) 0.053(4) 0.004(3) 0.009(3) 0.001(3)
C98 0.052(4) 0.056(4) 0.100(6) 0.011(4) 0.025(4) 0.001(3)
C26 0.043(4) 0.043(3) 0.061(4) 0.004(3) 0.007(3) -0.002(3)
C15 0.055(4) 0.037(3) 0.047(3) -0.006(3) 0.012(3) 0.003(3)
C127 0.064(4) 0.054(4) 0.049(4) -0.012(3) 0.011(3) -0.023(3)
N36 0.050(3) 0.089(4) 0.058(3) -0.003(3) 0.002(3) 0.001(3)
C78 0.049(4) 0.054(4) 0.042(3) -0.001(3) 0.001(3) 0.007(3)
C106 0.064(4) 0.065(4) 0.048(4) 0.007(3) 0.010(3) -0.027(3)
C60 0.060(4) 0.062(4) 0.046(4) -0.004(3) 0.004(3) -0.007(3)
C50 0.069(4) 0.043(3) 0.037(3) -0.005(3) 0.017(3) -0.011(3)
C59 0.056(4) 0.050(4) 0.051(4) -0.003(3) 0.007(3) -0.010(3)
C93 0.042(4) 0.072(4) 0.047(4) 0.000(3) 0.003(3) 0.009(3)
N31 0.059(4) 0.072(4) 0.066(4) -0.001(3) -0.003(3) -0.019(3)
N28 0.043(3) 0.050(3) 0.059(3) -0.006(3) 0.002(2) -0.005(2)
C9 0.038(3) 0.073(4) 0.045(4) -0.006(3) 0.011(3) -0.006(3)
C94 0.057(4) 0.058(4) 0.056(4) -0.008(3) 0.014(3) -0.016(3)
C64 0.066(4) 0.039(3) 0.052(4) -0.001(3) 0.009(3) -0.005(3)
C109 0.042(4) 0.054(4) 0.063(4) -0.002(3) 0.008(3) -0.009(3)
C137 0.075(5) 0.042(3) 0.060(5) 0.006(3) 0.000(4) -0.013(3)
O5 0.113(4) 0.079(4) 0.059(3) 0.000(3) -0.005(3) 0.013(3)
C36 0.061(5) 0.052(4) 0.069(5) -0.011(3) -0.009(4) -0.015(3)
C125 0.082(5) 0.051(4) 0.056(4) 0.002(3) 0.031(4) -0.002(4)
N5 0.063(3) 0.033(2) 0.048(3) -0.001(2) 0.012(2) -0.001(2)
C77 0.062(4) 0.044(3) 0.049(4) 0.004(3) 0.012(3) 0.010(3)
O6 0.128(5) 0.037(3) 0.092(4) -0.008(2) 0.020(3) 0.003(3)
C20 0.053(4) 0.037(3) 0.049(3) -0.003(3) 0.003(3) -0.004(3)
N33 0.092(4) 0.048(3) 0.054(3) 0.003(3) 0.026(3) 0.022(3)
C87 0.066(4) 0.038(3) 0.048(4) -0.009(3) -0.008(3) 0.012(3)
C6 0.049(4) 0.043(3) 0.057(4) -0.009(3) 0.020(3) -0.011(3)
C10 0.043(3) 0.037(3) 0.063(4) -0.007(3) 0.006(3) 0.005(2)
C28 0.051(4) 0.037(3) 0.078(5) 0.001(3) 0.029(4) 0.005(3)
N34 0.083(4) 0.059(3) 0.072(4) 0.011(3) 0.023(3) 0.018(3)
C75 0.074(4) 0.035(3) 0.035(3) 0.003(2) 0.020(3) 0.008(3)
C115 0.042(4) 0.061(4) 0.075(5) 0.018(4) 0.001(3) -0.002(3)
C89 0.054(4) 0.039(3) 0.056(4) -0.003(3) -0.005(3) -0.009(3)
C48 0.060(4) 0.056(4) 0.049(4) -0.003(3) 0.004(3) -0.003(3)
C81 0.046(4) 0.044(3) 0.063(4) 0.005(3) 0.008(3) 0.000(3)
C47 0.082(5) 0.044(3) 0.052(4) -0.003(3) 0.019(3) -0.003(3)
C105 0.073(5) 0.100(6) 0.047(4) 0.018(4) -0.008(4) -0.038(4)
C5 0.051(4) 0.035(3) 0.062(4) -0.007(3) 0.021(3) -0.004(3)
C90 0.048(3) 0.030(3) 0.053(4) 0.003(2) 0.005(3) -0.006(2)
C132 0.038(3) 0.058(4) 0.085(5) -0.013(3) 0.015(3) 0.001(3)
C57 0.081(5) 0.049(4) 0.066(4) -0.002(3) 0.034(4) -0.010(3)
C55 0.080(5) 0.046(3) 0.051(4) -0.004(3) 0.025(3) -0.005(3)
C97 0.049(4) 0.065(4) 0.082(5) 0.005(4) 0.019(3) -0.009(3)
C117 0.057(4) 0.051(4) 0.088(5) 0.000(4) -0.002(4) -0.008(3)
C123 0.058(4) 0.060(4) 0.047(4) 0.010(3) 0.007(3) 0.015(3)
C24 0.051(4) 0.124(7) 0.066(5) 0.034(5) 0.005(4) -0.011(4)
C8 0.095(6) 0.069(5) 0.055(4) -0.017(4) -0.004(4) -0.009(4)
C63 0.082(5) 0.041(3) 0.046(4) -0.009(3) 0.002(3) 0.001(3)
C49 0.048(3) 0.043(3) 0.046(4) -0.003(3) 0.014(3) -0.006(3)
N27 0.053(3) 0.049(3) 0.072(4) 0.003(3) -0.005(3) 0.004(2)
C88 0.061(4) 0.037(3) 0.066(4) -0.010(3) -0.009(3) -0.004(3)
C45 0.085(5) 0.039(3) 0.045(4) -0.001(3) 0.014(3) -0.012(3)
C16 0.059(4) 0.036(3) 0.055(4) -0.002(3) 0.014(3) 0.003(3)
C68 0.057(4) 0.057(4) 0.067(5) -0.008(3) 0.024(3) -0.007(3)
C82 0.046(4) 0.055(4) 0.063(4) 0.015(3) 0.010(3) 0.001(3)
C163 0.078(5) 0.067(4) 0.053(4) 0.003(3) -0.002(4) 0.004(4)
C108 0.064(5) 0.084(5) 0.063(5) 0.000(4) 0.013(4) 0.004(4)
C61 0.056(4) 0.052(4) 0.051(4) 0.005(3) 0.007(3) 0.000(3)
C91 0.060(4) 0.055(4) 0.075(5) 0.022(3) 0.000(4) 0.002(3)
C133 0.045(4) 0.078(5) 0.063(4) 0.000(3) 0.007(3) 0.009(3)
C41 0.111(6) 0.051(4) 0.048(4) -0.003(3) 0.018(4) -0.017(4)
C67 0.062(4) 0.055(4) 0.046(4) -0.011(3) 0.013(3) -0.009(3)
C83 0.046(4) 0.076(4) 0.045(4) 0.014(3) 0.007(3) 0.019(3)
C25 0.050(4) 0.051(4) 0.056(4) 0.012(3) 0.005(3) -0.006(3)
C44 0.122(6) 0.040(3) 0.051(4) -0.002(3) 0.017(4) -0.017(4)
C19 0.071(4) 0.031(3) 0.056(4) -0.001(3) 0.023(3) -0.001(3)
C92 0.039(3) 0.056(4) 0.070(4) 0.001(3) 0.004(3) 0.000(3)
C111 0.078(6) 0.084(6) 0.113(7) 0.058(5) -0.007(5) -0.005(4)
C84 0.046(4) 0.053(3) 0.046(3) 0.005(3) 0.010(3) 0.008(3)
C27 0.041(4) 0.057(4) 0.076(5) 0.018(3) 0.003(3) -0.004(3)
C74 0.135(7) 0.034(3) 0.044(4) 0.008(3) 0.032(4) 0.016(4)
C72 0.107(6) 0.037(3) 0.054(4) -0.011(3) 0.029(4) -0.006(3)
C131 0.041(4) 0.042(4) 0.084(5) -0.012(3) 0.000(3) 0.003(3)
C71 0.066(4) 0.045(3) 0.051(4) -0.011(3) 0.014(3) -0.006(3)
C23 0.065(6) 0.159(9) 0.064(5) 0.036(5) -0.004(4) 0.005(5)
C103 0.098(7) 0.279(15) 0.053(5) 0.050(7) -0.019(5) -0.115(9)
C51 0.109(6) 0.045(4) 0.063(5) 0.003(3) 0.022(4) -0.001(4)
C171 0.053(4) 0.074(5) 0.067(4) 0.016(4) 0.017(3) 0.014(3)
C42 0.123(7) 0.050(4) 0.068(5) -0.015(4) 0.022(5) -0.021(4)
C104 0.085(6) 0.130(7) 0.065(5) 0.018(5) 0.016(4) -0.050(5)
C52 0.094(6) 0.063(5) 0.079(5) 0.006(4) 0.044(5) 0.010(4)
C14 0.074(5) 0.041(3) 0.074(5) 0.005(3) 0.031(4) 0.012(3)
C101 0.085(7) 0.276(15) 0.064(6) 0.088(7) -0.035(5) -0.081(8)
C1 0.063(4) 0.038(3) 0.069(4) 0.006(3) 0.014(3) 0.007(3)
C107 0.070(5) 0.102(6) 0.053(4) 0.002(4) 0.015(4) -0.010(4)
C35 0.099(6) 0.056(4) 0.041(4) 0.004(3) 0.012(4) -0.028(4)
C38 0.072(5) 0.080(5) 0.065(5) -0.018(4) 0.007(4) -0.008(4)
C11 0.058(4) 0.037(3) 0.081(5) -0.008(3) 0.023(3) -0.002(3)
C136 0.078(5) 0.038(3) 0.080(5) 0.001(3) 0.011(4) -0.014(3)
C39 0.072(5) 0.049(4) 0.057(4) -0.002(3) 0.013(4) -0.001(3)
C124 0.073(5) 0.047(4) 0.078(5) 0.000(3) 0.033(4) 0.003(3)
C3 0.079(5) 0.039(3) 0.086(5) 0.002(4) 0.036(4) 0.000(3)
C114 0.079(5) 0.051(4) 0.112(7) 0.016(4) -0.005(5) 0.009(4)
C4 0.080(5) 0.040(3) 0.067(4) -0.012(3) 0.018(4) -0.014(3)
C112 0.101(7) 0.065(6) 0.154(10) 0.056(6) -0.004(7) 0.004(5)
C175 0.052(4) 0.066(4) 0.053(4) -0.010(3) 0.013(3) -0.004(3)
C138 0.081(5) 0.041(3) 0.070(5) 0.011(3) 0.007(4) -0.007(3)
C37 0.103(7) 0.083(6) 0.063(5) -0.002(4) -0.014(5) -0.004(5)
C13 0.057(4) 0.048(3) 0.058(4) -0.005(3) 0.019(3) 0.003(3)
C102 0.090(7) 0.311(17) 0.060(6) 0.055(8) -0.024(5) -0.100(9)
C126 0.080(5) 0.056(4) 0.074(5) -0.005(4) 0.000(4) -0.010(4)
C54 0.081(5) 0.046(4) 0.086(5) -0.001(3) 0.042(4) 0.007(3)
C73 0.139(7) 0.035(3) 0.063(5) -0.005(3) 0.041(5) 0.002(4)
C62 0.062(4) 0.062(4) 0.045(4) 0.002(3) -0.007(3) -0.006(3)
C32 0.143(9) 0.109(7) 0.042(4) -0.025(4) 0.031(5) -0.059(6)
C130 0.045(4) 0.073(4) 0.063(4) 0.002(3) 0.009(3) -0.001(3)
C31 0.106(6) 0.067(4) 0.057(5) -0.006(4) 0.020(4) -0.029(4)
C12 0.058(4) 0.050(4) 0.060(4) 0.004(3) 0.017(3) -0.007(3)
C58 0.084(5) 0.041(3) 0.074(5) 0.002(3) 0.022(4) 0.003(3)
C21 0.061(4) 0.057(4) 0.050(4) 0.002(3) 0.012(3) -0.001(3)
C135 0.063(4) 0.058(4) 0.063(4) -0.015(3) 0.004(3) 0.000(3)
C22 0.099(6) 0.081(5) 0.043(4) 0.017(4) 0.007(4) -0.003(4)
C121 0.056(4) 0.066(4) 0.058(4) 0.004(3) 0.005(3) -0.004(3)
C43 0.139(8) 0.047(4) 0.068(5) -0.001(4) 0.032(5) -0.010(4)
C113 0.111(7) 0.075(6) 0.112(8) 0.024(5) 0.006(6) 0.001(5)
C2 0.077(5) 0.040(3) 0.092(6) 0.002(4) 0.032(4) 0.004(3)
C53 0.084(5) 0.088(6) 0.067(5) -0.012(4) 0.041(4) -0.009(4)
C34 0.111(7) 0.132(8) 0.055(5) -0.012(5) 0.000(5) -0.068(6)
C7 0.090(5) 0.045(4) 0.058(4) -0.013(3) -0.003(4) -0.006(3)
C18 0.114(7) 0.037(4) 0.151(8) -0.016(4) 0.072(6) -0.006(4)
C17 0.107(6) 0.042(4) 0.134(7) -0.013(4) 0.068(6) -0.005(4)
C33 0.147(9) 0.184(10) 0.042(5) -0.008(5) 0.010(5) -0.116(8)
C172 0.059(4) 0.084(5) 0.069(5) 0.004(4) 0.021(4) 0.006(4)
C174 0.074(5) 0.095(6) 0.122(7) 0.010(5) 0.037(5) 0.033(5)
C147 0.080(5) 0.063(4) 0.084(5) 0.015(4) 0.039(4) 0.012(4)
C176 0.060(5) 0.085(6) 0.149(9) -0.003(6) 0.028(5) 0.001(4)
C179 0.197(15) 0.33(2) 0.071(8) 0.070(11) -0.046(9) -0.152(16)
C170 0.101(6) 0.045(4) 0.132(8) 0.003(4) 0.020(5) 0.007(4)
C167 0.243(13) 0.041(4) 0.072(6) 0.001(4) 0.054(7) 0.013(6)
C153 0.187(11) 0.057(5) 0.098(7) 0.005(5) 0.029(7) 0.010(6)
C143 0.089(8) 0.269(18) 0.081(8) 0.057(10) 0.002(6) -0.019(10)
C177 0.052(4) 0.075(5) 0.090(5) -0.006(4) 0.008(4) -0.010(3)
C173 0.062(5) 0.167(9) 0.086(6) 0.016(6) 0.009(4) 0.039(5)
C151 0.142(8) 0.049(4) 0.093(6) 0.002(4) 0.022(6) -0.006(5)
C149 0.148(9) 0.089(6) 0.135(8) -0.024(6) 0.095(7) -0.010(6)
C168 0.204(12) 0.051(5) 0.203(13) 0.006(6) 0.120(10) -0.029(6)
C178 0.069(5) 0.162(9) 0.076(6) -0.020(5) 0.024(4) -0.046(5)
C139 0.122(7) 0.041(4) 0.103(7) -0.015(4) 0.036(6) -0.004(4)
C152 0.176(11) 0.079(6) 0.124(8) -0.014(6) 0.047(8) 0.015(6)
C148 0.075(5) 0.089(6) 0.117(7) -0.011(5) 0.055(5) 0.000(4)
C140 0.145(9) 0.058(5) 0.193(12) -0.021(6) 0.057(8) -0.027(6)
C154 0.150(10) 0.065(5) 0.160(10) 0.013(6) 0.033(8) -0.020(6)
C142 0.245(14) 0.042(5) 0.157(11) -0.013(6) 0.085(10) 0.004(6)
C157 0.101(7) 0.110(7) 0.157(10) -0.024(7) 0.075(7) -0.023(6)
C180 0.182(13) 0.201(13) 0.100(8) 0.031(8) -0.025(8) -0.090(11)
C162 0.126(7) 0.086(6) 0.056(5) -0.006(4) -0.001(4) -0.042(5)
C144 0.165(15) 0.42(3) 0.146(14) -0.101(17) -0.011(11) 0.015(17)
C141 0.187(12) 0.059(6) 0.191(12) -0.015(7) 0.007(10) 0.023(7)
C150 0.083(7) 0.300(18) 0.171(11) 0.112(12) 0.072(8) 0.091(9)
C182 0.216(16) 0.30(2) 0.066(7) 0.007(9) 0.013(9) -0.126(15)
C156 0.123(9) 0.109(8) 0.220(13) 0.029(8) 0.104(9) 0.032(7)
C159 0.183(13) 0.264(17) 0.067(7) -0.019(9) 0.021(7) -0.145(13)
C155 0.089(6) 0.077(5) 0.104(7) -0.010(5) 0.052(5) 0.001(4)
C158 0.155(10) 0.121(8) 0.109(8) 0.004(6) 0.077(7) -0.027(7)
C160 0.218(17) 0.37(3) 0.138(12) -0.140(16) 0.089(12) -0.097(17)
C181 0.203(18) 0.40(3) 0.103(11) 0.073(15) 0.007(11) -0.017(19)
C146 0.24(2) 0.153(14) 0.193(16) -0.028(12) -0.093(15) 0.008(13)
C145 0.27(2) 0.170(14) 0.221(17) -0.015(12) -0.145(16) 0.075(14)
C185 0.208(15) 0.103(9) 0.255(18) -0.024(10) 0.043(13) -0.060(10)
C161 0.236(16) 0.277(19) 0.085(8) 0.071(10) -0.029(9) -0.153(14)
C183 0.156(11) 0.060(6) 0.207(14) 0.024(7) -0.033(10) 0.004(6)

loop_
_atom_type_symbol
_atom_type_description
_atom_type_scat_dispersion_real
_atom_type_scat_dispersion_imag
_atom_type_scat_source
C C 0.0033 0.0016 'International Tables Vol C Tables 4.2.6.8 and 6.1.1.4'
H H 0.0000 0.0000 'International Tables Vol C Tables 4.2.6.8 and 6.1.1.4'
N N 0.0061 0.0033 'International Tables Vol C Tables 4.2.6.8 and 6.1.1.4'
O O 0.0106 0.0060 'International Tables Vol C Tables 4.2.6.8 and 6.1.1.4'
Zn Zn 0.2839 1.4301 'International Tables Vol C Tables 4.2.6.8 and 6.1.1.4'
Cr Cr 0.3209 0.6236 'International Tables Vol C Tables 4.2.6.8 and 6.1.1.4'

loop_
_geom_angle_atom_site_label_1
_geom_angle_atom_site_label_2
_geom_angle_atom_site_label_3
_geom_angle
O3 Cr1 O1 110.4(2)
O3 Cr1 O2 109.4(2)
O1 Cr1 O2 109.3(2)
O3 Cr1 O4 108.2(2)
O1 Cr1 O4 109.3(2)
O2 Cr1 O4 110.2(2)
N15 Zn3 N17 93.85(16)
N15 Zn3 N13 98.66(17)
N17 Zn3 N13 96.15(17)
N15 Zn3 N14 98.04(16)
N17 Zn3 N14 166.61(16)
N13 Zn3 N14 76.03(17)
N15 Zn3 N18 163.12(17)
N17 Zn3 N18 76.35(16)
N13 Zn3 N18 96.07(16)
N14 Zn3 N18 93.47(16)
N15 Zn3 N16 76.46(16)
N17 Zn3 N16 92.75(17)
N13 Zn3 N16 170.14(17)
N14 Zn3 N16 96.00(17)
N18 Zn3 N16 90.13(15)
N9 Zn2 N11 95.0(2)
N9 Zn2 N7 98.8(2)
N11 Zn2 N7 94.61(19)
N9 Zn2 N12 165.62(19)
N11 Zn2 N12 76.8(2)
N7 Zn2 N12 93.7(2)
N9 Zn2 N8 91.15(19)
N11 Zn2 N8 169.83(18)
N7 Zn2 N8 76.40(18)
N12 Zn2 N8 98.74(19)
N9 Zn2 N10 76.37(18)
N11 Zn2 N10 94.81(18)
N7 Zn2 N10 169.75(19)
N12 Zn2 N10 92.37(19)
N8 Zn2 N10 94.52(17)
N21 Zn4 N19 95.4(2)
N21 Zn4 N24 95.8(2)
N19 Zn4 N24 166.4(2)
N21 Zn4 N20 162.4(2)
N19 Zn4 N20 76.22(18)
N24 Zn4 N20 94.94(19)
N21 Zn4 N23 99.1(3)
N19 Zn4 N23 94.4(2)
N24 Zn4 N23 76.1(2)
N20 Zn4 N23 97.0(2)
N21 Zn4 N22 75.4(2)
N19 Zn4 N22 96.61(18)
N24 Zn4 N22 93.73(18)
N20 Zn4 N22 90.00(17)
N23 Zn4 N22 168.08(19)
N3 Zn1 N5 97.37(19)
N3 Zn1 N1 95.06(17)
N5 Zn1 N1 94.76(17)
N3 Zn1 N2 97.17(18)
N5 Zn1 N2 163.71(17)
N1 Zn1 N2 76.67(17)
N3 Zn1 N4 76.73(17)
N5 Zn1 N4 94.30(17)
N1 Zn1 N4 168.49(18)
N2 Zn1 N4 96.15(16)
N3 Zn1 N6 168.30(17)
N5 Zn1 N6 75.91(18)
N1 Zn1 N6 95.04(16)
N2 Zn1 N6 90.89(17)
N4 Zn1 N6 94.04(16)
C20 N4 C16 119.1(5)
C20 N4 Zn1 125.8(4)
C16 N4 Zn1 114.8(3)
C26 N6 C30 118.7(5)
C26 N6 Zn1 114.7(4)
C30 N6 Zn1 126.2(4)
C70 N14 C66 119.6(5)
C70 N14 Zn3 124.8(4)
C66 N14 Zn3 115.6(3)
C80 N16 C76 118.1(5)
C80 N16 Zn3 127.3(3)
C76 N16 Zn3 114.2(3)
C86 N18 C90 119.2(5)
C86 N18 Zn3 114.9(3)
C90 N18 Zn3 125.9(4)
C10 N2 C6 118.5(5)
C10 N2 Zn1 125.7(4)
C6 N2 Zn1 115.4(4)
C46 N8 C50 117.9(5)
C46 N8 Zn2 115.0(4)
C50 N8 Zn2 125.3(4)
C110 N24 C106 118.8(5)
C110 N24 Zn4 125.4(4)
C106 N24 Zn4 115.7(4)
C56 N10 C60 119.0(5)
C56 N10 Zn2 114.7(4)
C60 N10 Zn2 125.9(4)
C96 N20 C100 119.3(5)
C96 N20 Zn4 115.8(4)
C100 N20 Zn4 124.6(4)
C61 N13 C65 117.0(5)
C61 N13 Zn3 126.4(4)
C65 N13 Zn3 116.0(4)
C116 N22 C120 118.3(5)
C116 N22 Zn4 114.6(4)
C120 N22 Zn4 127.1(4)
C71 N15 C75 117.9(5)
C71 N15 Zn3 125.4(4)
C75 N15 Zn3 116.6(3)
C128 N30 C127 122.7(5)
C45 N7 C41 117.7(5)
C45 N7 Zn2 116.2(4)
C41 N7 Zn2 125.9(4)
C40 N12 C36 121.3(7)
C40 N12 Zn2 125.2(5)
C36 N12 Zn2 113.6(5)
C1 N1 C5 118.6(5)
C1 N1 Zn1 126.1(4)
C5 N1 Zn1 115.2(4)
C80 C79 C78 116.0(5)
C80 C79 C129 124.6(5)
C78 C79 C129 119.3(5)
C35 N11 C31 119.6(6)
C35 N11 Zn2 116.1(5)
C31 N11 Zn2 124.0(6)
N14 C66 C67 121.2(5)
N14 C66 C65 115.7(5)
C67 C66 C65 123.1(5)
C81 N17 C85 117.4(5)
C81 N17 Zn3 126.5(4)
C85 N17 Zn3 116.0(3)
N16 C76 C77 120.2(5)
N16 C76 C75 116.6(5)
C77 C76 C75 123.2(5)
C91 N19 C95 117.1(5)
C91 N19 Zn4 127.5(4)
C95 N19 Zn4 115.4(4)
N16 C80 C79 125.7(5)
O10 C128 N30 123.3(6)
O10 C128 N29 121.9(5)
N30 C128 N29 114.8(5)
C15 N3 C11 117.1(5)
C15 N3 Zn1 116.5(4)
C11 N3 Zn1 126.0(4)
C70 C69 C68 117.9(6)
C70 C69 C132 121.0(6)
C68 C69 C132 121.0(6)
O7 C122 N26 123.1(6)
O7 C122 N25 122.7(6)
N26 C122 N25 114.2(6)
C128 N29 C129 121.6(5)
C51 N9 C55 115.7(6)
C51 N9 Zn2 125.7(4)
C55 N9 Zn2 118.4(4)
C120 C119 C118 117.2(5)
C120 C119 C123 122.4(5)
C118 C119 C123 120.2(5)
N13 C65 C64 121.6(5)
N13 C65 C66 115.1(5)
C64 C65 C66 123.3(5)
C28 C29 C30 116.1(6)
C28 C29 C124 122.2(6)
C30 C29 C124 121.7(6)
N29 C129 C79 113.7(5)
C134 N35 C133 123.1(6)
C115 N21 C111 118.3(7)
C115 N21 Zn4 118.4(4)
C111 N21 Zn4 123.3(6)
C117 C118 C119 118.9(6)
N20 C96 C97 121.9(6)
N20 C96 C95 116.1(5)
C97 C96 C95 122.0(5)
N8 C46 C47 121.9(5)
N8 C46 C45 115.0(5)
C47 C46 C45 123.0(5)
N14 C70 C69 123.3(5)
C137 N32 C138 121.8(6)
C99 C100 N20 121.9(6)
C101 N23 C105 119.6(7)
C101 N23 Zn4 125.3(6)
C105 N23 Zn4 115.0(4)
C122 N26 C123 121.4(5)
C122 N25 C121 123.0(5)
N12 C40 C39 122.7(7)
N22 C116 C117 121.6(6)
N22 C116 C115 115.8(6)
C117 C116 C115 122.6(6)
N18 C86 C87 121.6(5)
N18 C86 C85 116.8(5)
C87 C86 C85 121.5(5)
C109 C110 N24 123.5(6)
N17 C85 C84 120.8(5)
N17 C85 C86 114.9(5)
C84 C85 C86 124.3(5)
N19 C95 C94 120.3(5)
N19 C95 C96 115.7(5)
C94 C95 C96 123.9(5)
C100 C99 C98 119.2(6)
C100 C99 C133 120.7(6)
C98 C99 C133 119.9(6)
N6 C30 C29 123.9(6)
O8 C134 N35 122.9(6)
O8 C134 N36 121.3(7)
N35 C134 N36 115.7(6)
N10 C56 C57 120.7(6)
N10 C56 C55 116.9(5)
C57 C56 C55 122.3(6)
C119 C120 N22 123.9(6)
C97 C98 C99 119.3(6)
N6 C26 C27 120.6(6)
N6 C26 C25 116.5(5)
C27 C26 C25 122.8(6)
N3 C15 C14 122.8(5)
N3 C15 C16 115.3(5)
C14 C15 C16 121.9(5)
N30 C127 C49 114.9(5)
C134 N36 C135 123.9(6)
C77 C78 C79 119.5(5)
C107 C106 N24 119.3(6)
C107 C106 C105 124.9(6)
N24 C106 C105 115.8(6)
N10 C60 C59 123.4(6)
C49 C50 N8 123.7(6)
C58 C59 C60 116.9(6)
C58 C59 C135 121.8(6)
C60 C59 C135 121.2(6)
C92 C93 C94 114.6(6)
C92 C93 C175 124.2(6)
C94 C93 C175 121.2(6)
C137 N31 C136 122.4(6)
C131 N28 C132 123.2(5)
C10 C9 C8 114.4(6)
C10 C9 C121 123.7(6)
C8 C9 C121 121.7(6)
C95 C94 C93 122.1(6)
C65 C64 C63 120.7(6)
C110 C109 C108 117.4(6)
C110 C109 C130 121.8(6)
C108 C109 C130 120.8(6)
O5 C137 N32 122.5(7)
O5 C137 N31 122.6(7)
N32 C137 N31 114.9(6)
C37 C36 N12 117.8(7)
C37 C36 C35 126.2(7)
N12 C36 C35 115.9(7)
O6 C125 N34 123.9(7)
O6 C125 N33 120.2(7)
N34 C125 N33 115.9(6)
C21 N5 C25 118.0(5)
C21 N5 Zn1 124.9(4)
C25 N5 Zn1 116.4(4)
C78 C77 C76 120.4(5)
N4 C20 C19 123.7(6)
C125 N33 C124 124.2(5)
C86 C87 C88 118.9(6)
N2 C6 C7 119.9(6)
N2 C6 C5 116.3(5)
C7 C6 C5 123.9(5)
N2 C10 C9 125.6(5)
C27 C28 C29 122.1(6)
C125 N34 C126 122.0(6)
N15 C75 C74 120.2(5)
N15 C75 C76 115.8(4)
C74 C75 C76 123.9(5)
N21 C115 C114 122.0(6)
N21 C115 C116 115.8(6)
C114 C115 C116 122.2(7)
C88 C89 C90 117.9(6)
C88 C89 C136 121.1(5)
C90 C89 C136 120.9(6)
C49 C48 C47 119.2(6)
N17 C81 C82 123.7(6)
C46 C47 C48 118.5(6)
N23 C105 C104 120.6(7)
N23 C105 C106 117.3(6)
C104 C105 C106 122.0(7)
N1 C5 C4 120.3(6)
N1 C5 C6 115.9(5)
C4 C5 C6 123.8(6)
N18 C90 C89 122.9(5)
N28 C132 C69 114.6(5)
C58 C57 C56 118.1(6)
C54 C55 N9 123.5(6)
C54 C55 C56 123.2(6)
N9 C55 C56 113.3(5)
C98 C97 C96 118.1(6)
C116 C117 C118 120.0(6)
N26 C123 C119 114.8(5)
C25 C24 C23 120.9(7)
C7 C8 C9 121.3(6)
C62 C63 C64 116.7(6)
C62 C63 C163 123.0(6)
C64 C63 C163 120.3(6)
C50 C49 C48 118.8(5)
C50 C49 C127 122.2(5)
C48 C49 C127 118.9(5)
C131 N27 C130 122.8(6)
C89 C88 C87 119.4(5)
N7 C45 C44 123.0(6)
N7 C45 C46 116.1(5)
C44 C45 C46 120.9(6)
C17 C16 N4 121.6(6)
C17 C16 C15 122.5(6)
N4 C16 C15 115.8(5)
C69 C68 C67 118.0(6)
C81 C82 C83 119.7(6)
C166 C163 C164 115.8(13)
C166 C163 C63 116.9(10)
C164 C163 C63 111.5(10)
C166 C163 C165 98.7(10)
C164 C163 C165 103.3(11)
C63 C163 C165 108.4(8)
C109 C108 C107 119.0(7)
N13 C61 C62 124.9(6)
N19 C91 C92 123.9(6)
N35 C133 C99 114.0(6)
N7 C41 C42 122.7(7)
C66 C67 C68 119.9(6)
C84 C83 C82 116.1(6)
C84 C83 C171 124.5(6)
C82 C83 C171 119.4(6)
N5 C25 C24 122.2(6)
N5 C25 C26 114.9(5)
C24 C25 C26 122.9(6)
C45 C44 C43 119.9(7)
C20 C19 C18 116.4(6)
C20 C19 C138 123.9(6)
C18 C19 C138 119.6(5)
C93 C92 C91 122.0(6)
N21 C111 C112 118.6(9)
C83 C84 C85 122.1(6)
C28 C27 C26 118.5(6)
C73 C74 C75 122.5(6)
C71 C72 C73 119.9(6)
O9 C131 N27 120.7(7)
O9 C131 N28 122.4(6)
N27 C131 N28 116.9(5)
N15 C71 C72 123.2(6)
C22 C23 C24 114.2(7)
C22 C23 C143 121.5(8)
C24 C23 C143 124.2(8)
C102 C103 C104 116.9(8)
C102 C103 C179 124.2(11)
C104 C103 C179 118.8(12)
N9 C51 C52 124.1(6)
C172 C171 C174 108.2(6)
C172 C171 C83 110.7(5)
C174 C171 C83 112.0(6)
C172 C171 C173 110.3(6)
C174 C171 C173 109.3(6)
C83 C171 C173 106.5(6)
C41 C42 C43 120.3(7)
C105 C104 C103 120.0(8)
C53 C52 C51 116.9(7)
C15 C14 C13 121.1(5)
N23 C101 C102 121.5(9)
N1 C1 C2 123.4(7)
C106 C107 C108 121.9(7)
N11 C35 C34 120.4(7)
N11 C35 C36 117.4(6)
C34 C35 C36 122.2(8)
C37 C38 C39 120.3(8)
N3 C11 C12 122.2(5)
N31 C136 C89 113.1(5)
C40 C39 C38 116.0(7)
C40 C39 C126 120.8(6)
C38 C39 C126 123.1(7)
N33 C124 C29 116.5(5)
C4 C3 C2 117.4(6)
C4 C3 C139 122.0(7)
C2 C3 C139 120.5(7)
C113 C114 C115 122.0(9)
C3 C4 C5 120.4(6)
C113 C112 C111 122.6(8)
C177 C175 C178 110.3(6)
C177 C175 C93 112.5(5)
C178 C175 C93 108.0(5)
C177 C175 C176 109.3(6)
C178 C175 C176 106.3(7)
C93 C175 C176 110.2(6)
N32 C138 C19 112.9(5)
C36 C37 C38 122.0(8)
C12 C13 C14 115.4(6)
C12 C13 C147 123.5(6)
C14 C13 C147 121.1(5)
C103 C102 C101 120.6(10)
N34 C126 C39 116.4(6)
C55 C54 C53 120.1(6)
C74 C73 C72 116.2(6)
C74 C73 C167 123.8(7)
C72 C73 C167 120.0(6)
C61 C62 C63 119.0(6)
C31 C32 C33 119.6(8)
N27 C130 C109 114.3(5)
N11 C31 C32 122.0(8)
C13 C12 C11 121.2(6)
C59 C58 C57 121.7(6)
N5 C21 C22 121.1(6)
N36 C135 C59 114.8(6)
C23 C22 C21 122.7(7)
N25 C121 C9 113.8(5)
C44 C43 C42 116.4(6)
C44 C43 C151 124.2(7)
C42 C43 C151 119.3(7)
C114 C113 C112 116.4(9)
C114 C113 C183 122.4(10)
C112 C113 C183 120.9(9)
C3 C2 C1 119.7(7)
C54 C53 C52 119.5(7)
C54 C53 C155 119.1(7)
C52 C53 C155 121.0(7)
C33 C34 C35 122.3(9)
C8 C7 C6 120.3(6)
C19 C18 C17 120.5(6)
C16 C17 C18 118.7(7)
C34 C33 C32 116.1(7)
C34 C33 C159 124.0(11)
C32 C33 C159 119.9(10)
C150 C147 C148 108.5(8)
C150 C147 C13 111.2(6)
C148 C147 C13 111.5(6)
C150 C147 C149 114.0(9)
C148 C147 C149 106.3(7)
C13 C147 C149 105.2(6)
C182 C179 C103 119.4(12)
C182 C179 C181 104.7(13)
C103 C179 C181 107.1(18)
C182 C179 C180 121.3(17)
C103 C179 C180 106.5(10)
C181 C179 C180 93.7(14)
C169 C167 C73 112.8(8)
C169 C167 C170 117.7(10)
C73 C167 C170 107.4(7)
C169 C167 C168 106.1(10)
C73 C167 C168 104.6(8)
C170 C167 C168 107.3(7)
C146 C143 C144 95.9(18)
C146 C143 C23 116.5(10)
C144 C143 C23 113.5(11)
C146 C143 C145 119.0(14)
C144 C143 C145 109.1(13)
C23 C143 C145 103.1(13)
C152 C151 C43 111.8(8)
C152 C151 C153 111.5(8)
C43 C151 C153 113.0(7)
C152 C151 C154 105.6(8)
C43 C151 C154 108.4(8)
C153 C151 C154 106.2(8)
C142 C139 C141 103.4(9)
C142 C139 C140 113.5(9)
C141 C139 C140 112.7(9)
C142 C139 C3 110.6(7)
C141 C139 C3 110.6(8)
C140 C139 C3 106.1(7)
C161 C159 C33 113.7(9)
C161 C159 C162 120.3(12)
C33 C159 C162 114.6(9)
C161 C159 C160 93.5(13)
C33 C159 C160 107.7(14)
C162 C159 C160 103.1(10)
C158 C155 C157 109.9(8)
C158 C155 C53 108.9(8)
C157 C155 C53 109.7(6)
C158 C155 C156 112.4(8)
C157 C155 C156 108.0(9)
C53 C155 C156 107.9(7)
C186 C183 C185 98.6(13)
C186 C183 C184 128.6(16)
C185 C183 C184 96.6(11)
C186 C183 C113 115.2(12)
C185 C183 C113 104.5(12)
C184 C183 C113 107.7(10)

loop_
_geom_bond_atom_site_label_1
_geom_bond_atom_site_label_2
_geom_bond_distance
_geom_bond_site_symmetry_2
Cr1 O3 1.632(4) .
Cr1 O1 1.638(4) .
Cr1 O2 1.652(4) .
Cr1 O4 1.661(4) .
Zn3 N15 2.128(4) .
Zn3 N17 2.137(4) .
Zn3 N13 2.146(5) .
Zn3 N14 2.151(4) .
Zn3 N18 2.169(4) .
Zn3 N16 2.200(4) .
Zn2 N9 2.126(5) .
Zn2 N11 2.135(5) .
Zn2 N7 2.147(5) .
Zn2 N12 2.155(6) .
Zn2 N8 2.173(5) .
Zn2 N10 2.177(5) .
Zn4 N21 2.108(6) .
Zn4 N19 2.140(5) .
Zn4 N24 2.160(5) .
Zn4 N20 2.162(5) .
Zn4 N23 2.184(6) .
Zn4 N22 2.203(5) .
Zn1 N3 2.126(5) .
Zn1 N5 2.144(5) .
Zn1 N1 2.145(4) .
Zn1 N2 2.159(4) .
Zn1 N4 2.167(4) .
Zn1 N6 2.195(4) .
N4 C20 1.342(7) .
N4 C16 1.348(7) .
N6 C26 1.323(7) .
N6 C30 1.340(7) .
N14 C70 1.335(7) .
N14 C66 1.342(7) .
N16 C80 1.333(6) .
N16 C76 1.342(6) .
N18 C86 1.338(7) .
N18 C90 1.342(7) .
N2 C10 1.342(7) .
N2 C6 1.344(7) .
N8 C46 1.332(7) .
N8 C50 1.343(7) .
N24 C110 1.351(7) .
N24 C106 1.362(8) .
N10 C56 1.344(7) .
N10 C60 1.347(8) .
N20 C96 1.321(7) .
N20 C100 1.360(7) .
N13 C61 1.331(7) .
N13 C65 1.335(7) .
N22 C116 1.335(8) .
N22 C120 1.373(7) .
N15 C71 1.338(7) .
N15 C75 1.353(7) .
N30 C128 1.349(7) .
N30 C127 1.436(8) .
N7 C45 1.318(8) .
N7 C41 1.355(8) .
N12 C40 1.317(8) .
N12 C36 1.367(8) .
N1 C1 1.306(7) .
N1 C5 1.368(7) .
C79 C80 1.346(8) .
C79 C78 1.430(8) .
C79 C129 1.503(8) .
N11 C35 1.299(9) .
N11 C31 1.374(9) .
C66 C67 1.381(8) .
C66 C65 1.496(8) .
N17 C81 1.325(7) .
N17 C85 1.366(7) .
O10 C128 1.216(7) .
C76 C77 1.406(8) .
C76 C75 1.484(7) .
O7 C122 1.229(7) .
N19 C91 1.334(8) .
N19 C95 1.361(7) .
C128 N29 1.365(7) .
N3 C15 1.339(7) .
N3 C11 1.356(7) .
C69 C70 1.393(8) .
C69 C68 1.398(9) .
C69 C132 1.505(8) .
C122 N26 1.343(8) .
C122 N25 1.383(8) .
N29 C129 1.452(8) .
N9 C51 1.335(9) .
N9 C55 1.349(7) .
C119 C120 1.365(8) .
C119 C118 1.411(9) .
C119 C123 1.520(8) .
C65 C64 1.388(8) .
C29 C28 1.356(9) .
C29 C30 1.390(8) .
C29 C124 1.477(9) .
O9 C131 1.233(7) .
N35 C134 1.327(8) .
N35 C133 1.434(8) .
N21 C115 1.323(9) .
N21 C111 1.389(8) .
C118 C117 1.394(9) .
C96 C97 1.396(8) .
C96 C95 1.482(8) .
C46 C47 1.370(9) .
C46 C45 1.519(8) .
N32 C137 1.339(9) .
N32 C138 1.467(9) .
C100 C99 1.356(9) .
N23 C101 1.305(9) .
N23 C105 1.336(10) .
N26 C123 1.416(8) .
O8 C134 1.243(8) .
N25 C121 1.449(8) .
C40 C39 1.370(9) .
C116 C117 1.382(9) .
C116 C115 1.482(8) .
C86 C87 1.396(7) .
C86 C85 1.482(8) .
C110 C109 1.351(8) .
C85 C84 1.373(8) .
C95 C94 1.386(8) .
C99 C98 1.386(9) .
C99 C133 1.548(8) .
C134 N36 1.363(8) .
C56 C57 1.401(8) .
C56 C55 1.519(9) .
C98 C97 1.384(9) .
C26 C27 1.416(9) .
C26 C25 1.498(9) .
C15 C14 1.358(8) .
C15 C16 1.500(8) .
C127 C49 1.549(8) .
N36 C135 1.432(8) .
C78 C77 1.337(8) .
C106 C107 1.336(9) .
C106 C105 1.472(9) .
C60 C59 1.381(8) .
C50 C49 1.341(8) .
C59 C58 1.361(9) .
C59 C135 1.523(9) .
C93 C92 1.359(8) .
C93 C94 1.410(8) .
C93 C175 1.514(9) .
N31 C137 1.357(9) .
N31 C136 1.441(9) .
N28 C131 1.358(8) .
N28 C132 1.413(8) .
C9 C10 1.370(8) .
C9 C8 1.413(9) .
C9 C121 1.465(9) .
C64 C63 1.397(9) .
C109 C108 1.375(9) .
C109 C130 1.536(8) .
C137 O5 1.235(8) .
C36 C37 1.341(11) .
C36 C35 1.470(10) .
C125 O6 1.233(7) .
C125 N34 1.336(9) .
C125 N33 1.347(9) .
N5 C21 1.319(7) .
N5 C25 1.339(8) .
C20 C19 1.367(7) .
N33 C124 1.458(9) .
C87 C88 1.399(9) .
C6 C7 1.397(9) .
C6 C5 1.474(8) .
C28 C27 1.354(9) .
N34 C126 1.452(9) .
C75 C74 1.379(8) .
C115 C114 1.393(10) .
C89 C88 1.383(9) .
C89 C90 1.395(7) .
C89 C136 1.514(9) .
C48 C49 1.358(8) .
C48 C47 1.395(8) .
C81 C82 1.374(8) .
C105 C104 1.391(10) .
C5 C4 1.404(8) .
C57 C58 1.381(9) .
C55 C54 1.348(9) .
C24 C25 1.378(9) .
C24 C23 1.398(11) .
C8 C7 1.343(9) .
C63 C62 1.372(9) .
C63 C163 1.506(9) .
N27 C131 1.350(8) .
N27 C130 1.419(8) .
C45 C44 1.386(8) .
C16 C17 1.348(8) .
C68 C67 1.415(9) .
C82 C83 1.396(9) .
C163 C166 1.46(2) .
C163 C164 1.50(2) .
C163 C165 1.532(15) .
C108 C107 1.380(10) .
C61 C62 1.371(8) .
C91 C92 1.359(9) .
C41 C42 1.363(9) .
C83 C84 1.371(8) .
C83 C171 1.535(9) .
C44 C43 1.391(9) .
C19 C18 1.387(9) .
C19 C138 1.506(8) .
C111 C112 1.389(13) .
C74 C73 1.366(9) .
C72 C71 1.370(8) .
C72 C73 1.388(10) .
C23 C22 1.359(11) .
C23 C143 1.545(15) .
C103 C102 1.341(15) .
C103 C104 1.396(12) .
C103 C179 1.517(15) .
C51 C52 1.408(10) .
C171 C172 1.518(9) .
C171 C174 1.525(10) .
C171 C173 1.541(10) .
C42 C43 1.396(11) .
C52 C53 1.365(10) .
C14 C13 1.416(8) .
C101 C102 1.401(12) .
C1 C2 1.387(8) .
C35 C34 1.415(10) .
C38 C37 1.354(11) .
C38 C39 1.392(10) .
C11 C12 1.386(8) .
C39 C126 1.493(10) .
C3 C4 1.378(9) .
C3 C2 1.381(10) .
C3 C139 1.532(9) .
C114 C113 1.330(11) .
C112 C113 1.379(13) .
C175 C177 1.498(9) .
C175 C178 1.501(10) .
C175 C176 1.532(10) .
C13 C12 1.366(8) .
C13 C147 1.525(9) .
C54 C53 1.362(9) .
C73 C167 1.538(9) .
C32 C31 1.375(10) .
C32 C33 1.413(14) .
C21 C22 1.391(9) .
C43 C151 1.503(10) .
C113 C183 1.579(14) .
C53 C155 1.571(10) .
C34 C33 1.368(13) .
C18 C17 1.405(10) .
C33 C159 1.485(13) .
C147 C150 1.478(12) .
C147 C148 1.502(10) .
C147 C149 1.588(12) .
C179 C182 1.40(2) .
C179 C181 1.54(3) .
C179 C180 1.556(16) .
C170 C167 1.569(12) .
C167 C169 1.488(17) .
C167 C168 1.646(16) .
C153 C151 1.513(12) .
C143 C146 1.376(19) .
C143 C144 1.46(2) .
C143 C145 1.56(2) .
C151 C152 1.477(12) .
C151 C154 1.603(13) .
C139 C142 1.404(12) .
C139 C141 1.495(13) .
C139 C140 1.499(12) .
C157 C155 1.558(12) .
C162 C159 1.505(14) .
C156 C155 1.575(12) .
C159 C161 1.435(14) .
C159 C160 1.68(2) .
O1S O16S 1.499(7) 4_665
O17S C2S 1.572(17) .
O16S O1S 1.499(7) 4_566
O19S C3S 1.456(12) .
C155 C158 1.456(12) .
C184 C183 1.568(18) .
O18S C1S 1.319(13) .
C185 C183 1.548(18) .
C183 C186 1.43(2) .
